data_1577191
loop_
_publ_author_name
'Wang, Yating'
'Zhang, Feifei'
'Yang, Yanan'
'Wang, Xiaoqing'
'Li, Jinping'
'Yang, Jiangfeng'

_publ_section_title
;
 Rationally designed tetrahedral-configuration-matching methane trap in a
 metal--organic framework for efficient CH4/N2 separation
;
_journal_name_full 'Chemical Science'
_journal_paper_doi 10.1039/D6SC02393B
_journal_year 2026
_chemical_formula_moiety 'C74 H81 Cl Co4 F2 N6 O20 S4, 4(C3 H7 N O), 2[C3H7NO]'
_chemical_formula_sum 'C92 H123 Cl Co4 F2 N12 O26 S4'
_chemical_formula_weight 2250.43
_space_group_crystal_system monoclinic
_space_group_IT_number 14
_space_group_name_Hall '-P 2yn'
_space_group_name_H-M_alt 'P 1 21/n 1'
_atom_sites_solution_hydrogens mixed
_atom_sites_solution_primary dual
_audit_creation_date 2025-05-31
_audit_creation_method
;
Olex2 1.5
(compiled 2025.05.22 svn.r631f81ec for OlexSys, GUI svn.r7248)
;
_audit_update_record
;
2025-10-14 deposited with the CCDC.	2026-04-27 downloaded from the CCDC.
;
_cell_angle_alpha 90
_cell_angle_beta 91.947(9)
_cell_angle_gamma 90
_cell_formula_units_Z 4
_cell_length_a 16.033(2)
_cell_length_b 39.406(5)
_cell_length_c 16.585(2)
_cell_measurement_reflns_used 5326
_cell_measurement_temperature 193.00
_cell_measurement_theta_max 66.75
_cell_measurement_theta_min 2.24
_cell_volume 10472(2)
_computing_cell_refinement 'SAINT V8.41 (Bruker, 2024)'
_computing_data_collection 'APEX6 V2024.9-1 (Bruker, 2024)'
_computing_data_reduction 'SAINT V8.41 (Bruker, 2024)'
_computing_molecular_graphics 'Olex2 1.5 (Dolomanov et al., 2009)'
_computing_publication_material 'Olex2 1.5 (Dolomanov et al., 2009)'
_computing_structure_refinement 'SHELXL 2019/3 (Sheldrick, 2015)'
_computing_structure_solution 'SHELXT 2018/2 (Sheldrick, 2018)'
_diffrn_ambient_temperature 193.00
_diffrn_detector CPAD
_diffrn_detector_area_resol_mean 7.41
_diffrn_detector_type 'Bruker PHOTON III'
_diffrn_measured_fraction_theta_full 0.980
_diffrn_measured_fraction_theta_max 0.976
_diffrn_measurement_device 'four-circle diffractometer'
_diffrn_measurement_device_type 'Bruker D8 VENTURE dual wavelength Mo/Cu'
_diffrn_measurement_method '\w and \f scans'
_diffrn_radiation_monochromator 'Helios Multi-layer Optic'
_diffrn_radiation_probe x-ray
_diffrn_radiation_type CuK\a
_diffrn_radiation_wavelength 1.54178
_diffrn_reflns_av_R_equivalents 0.1534
_diffrn_reflns_av_unetI/netI 0.1358
_diffrn_reflns_Laue_measured_fraction_full 0.980
_diffrn_reflns_Laue_measured_fraction_max 0.976
_diffrn_reflns_limit_h_max 15
_diffrn_reflns_limit_h_min -19
_diffrn_reflns_limit_k_max 47
_diffrn_reflns_limit_k_min -46
_diffrn_reflns_limit_l_max 19
_diffrn_reflns_limit_l_min -19
_diffrn_reflns_number 68565
_diffrn_reflns_point_group_measured_fraction_full 0.980
_diffrn_reflns_point_group_measured_fraction_max 0.976
_diffrn_reflns_theta_full 67.679
_diffrn_reflns_theta_max 68.255
_diffrn_reflns_theta_min 2.242
_diffrn_source 'microfocus sealed X-ray tube'
_diffrn_source_current 1.1
_diffrn_source_power 0.05500000000000001
_diffrn_source_type 'Incoatec I\ms DIAMOND'
_diffrn_source_voltage 50.0
_diffrn_standards_number 0
_exptl_absorpt_coefficient_mu 6.533
_exptl_absorpt_correction_T_max 0.7531
_exptl_absorpt_correction_T_min 0.5728
_exptl_absorpt_correction_type multi-scan
_exptl_absorpt_process_details
;
SADABS-2016/2 (Bruker,2016/2) was used for absorption correction.
wR2(int) was 0.1293 before and 0.0773 after correction.
The Ratio of minimum to maximum transmission is 0.7606.
The \l/2 correction factor is Not present.
;
_exptl_crystal_density_diffrn 1.427
_exptl_crystal_description block
_exptl_crystal_F_000 4696
_exptl_crystal_size_max 0.13
_exptl_crystal_size_mid 0.12
_exptl_crystal_size_min 0.09
_refine_diff_density_max 1.199
_refine_diff_density_min -0.631
_refine_diff_density_rms 0.116
_refine_ls_extinction_coef 0.00044(6)
_refine_ls_extinction_expression Fc^*^=kFc[1+0.001xFc^2^\l^3^/sin(2\q)]^-1/4^
_refine_ls_extinction_method 'SHELXL-2019/2 (Sheldrick 2019)'
_refine_ls_goodness_of_fit_ref 1.016
_refine_ls_hydrogen_treatment constr
_refine_ls_matrix_type full
_refine_ls_number_parameters 1270
_refine_ls_number_reflns 18713
_refine_ls_number_restraints 345
_refine_ls_restrained_S_all 1.021
_refine_ls_R_factor_all 0.1364
_refine_ls_R_factor_gt 0.0839
_refine_ls_shift/su_max 0.001
_refine_ls_shift/su_mean 0.000
_refine_ls_structure_factor_coef Fsqd
_refine_ls_weighting_details 'w=1/[\s^2^(Fo^2^)+(0.1354P)^2^] where P=(Fo^2^+2Fc^2^)/3'
_refine_ls_weighting_scheme calc
_refine_ls_wR_factor_gt 0.2154
_refine_ls_wR_factor_ref 0.2514
_reflns_Friedel_coverage 0.000
_reflns_number_gt 10866
_reflns_number_total 18713
_reflns_threshold_expression 'I > 2\s(I)'
_cod_data_source_file d6sc02393b2.cif
_cod_data_source_block 250529ha_z2615909_0m
_cod_depositor_comments
;
The following automatic conversions were performed:

data item '_diffrn_radiation_probe' value 'X-ray' was changed to
'x-ray' in accordance with the
/home/data/users/saulius/crontab/automatic-downloads/rss-feeds/RSC/lib/dictionaries/cif_core.dic
dictionary named 'cif_core.dic' version 2.4.2 last updated on
2011-04-26.

Automatic conversion script
Id: cif_fix_values 8170 2020-07-09 18:12:32Z antanas 
;
_cod_original_cell_volume 10473(3)
_cod_database_code 1577191
_shelx_shelxl_version_number 2019/3
_shelx_space_group_comment
;
The symmetry employed for this shelxl refinement is uniquely defined
by the following loop, which should always be used as a source of
symmetry information in preference to the above space-group names.
They are only intended as comments.
;
_shelx_estimated_absorpt_t_max 0.591
_shelx_estimated_absorpt_t_min 0.484
_olex2_refinement_description
;
1. Fixed Uiso
 At 1.2 times of:
  All C(H) groups, All C(H,H) groups, All N(H) groups
 At 1.5 times of:
  All C(H,H,H) groups, All O(H) groups, All O(H,H) groups
2. Uiso/Uaniso restraints and constraints
O1_3 \\sim N1_3 \\sim C1_3 \\sim C2_3 \\sim C3_3 \\sim O1_4 \\sim N1_4 \\sim
C1_4 \\sim C2_4 \\sim C3_4 \\sim O1_5 \\sim N1_5 \\sim C1_5 \\sim C2_5 \\sim
C3_5 \\sim O1_6 \\sim N1_6 \\sim C1_6 \\sim C2_6 \\sim C3_6: within 2A with
sigma of 0.01 and sigma for terminal atoms of 0.02 within 2A
C68 \\sim C69 \\sim C70 \\sim C37A \\sim C38A \\sim C39A \\sim C40A \\sim C68A
\\sim C69A \\sim C70A: within 2A with sigma of 0.01 and sigma for terminal
atoms of 0.02 within 2A
C37 \\sim C38 \\sim C39 \\sim C40 \\sim C68 \\sim C69 \\sim C70 \\sim C37A
\\sim C38A \\sim C39A \\sim C40A: within 2A with sigma of 0.01 and sigma for
terminal atoms of 0.02 within 2A
3. Same fragment restrains
{C37A, C38A, C39A, C40A} sigma for 1-2: 0.01, 1-3: 0.02
as in
{C37, C38, C39, C40}
{C68A, C69A, C70A} sigma for 1-2: 0.01, 1-3: 0.02
as in
{C68, C69, C70}
{O1_4, N1_4, C1_4, C2_4, C3_4}
{O1_5, N1_5, C1_5, C2_5, C3_5}
{O1_6, N1_6, C1_6, C2_6, C3_6}
as
{O1_3, N1_3, C1_3, C2_3, C3_3} sigma for 1-2: 0.01 1-3: 0.02
4. Others
 Sof(C37A)=Sof(C38A)=Sof(H38D)=Sof(H38E)=Sof(H38F)=Sof(C39A)=Sof(H39D)=
 Sof(H39E)=Sof(H39F)=Sof(C40A)=Sof(H40D)=Sof(H40E)=Sof(H40F)=1-FVAR(1)
 Sof(C37)=Sof(C38)=Sof(H38A)=Sof(H38B)=Sof(H38C)=Sof(C39)=Sof(H39A)=Sof(H39B)=
 Sof(H39C)=Sof(C40)=Sof(H40A)=Sof(H40B)=Sof(H40C)=FVAR(1)
 Sof(C68A)=Sof(H68A)=Sof(C69A)=Sof(H64A)=Sof(H69C)=Sof(C70A)=Sof(H70C)=
 Sof(H70D)=1-FVAR(2)
 Sof(C68)=Sof(H68)=Sof(C69)=Sof(H69A)=Sof(H69B)=Sof(C70)=Sof(H70A)=Sof(H70B)=
 FVAR(2)
5.a Rotating group:
 O19(H19A,H19B)
5.b Ternary CH refined with riding coordinates:
 O00A(H00A), N3(H3), N6(H6), C51(H51), C68(H68), C68A(H68A)
5.c Secondary CH2 refined with riding coordinates:
 C52(H52A,H52B), C53(H53A,H53B), C54(H54A,H54B), C55(H55A,H55B), C56(H56A,
 H56B), C57(H57A,H57B), C71(H71A,H71B), C72(H72A,H72B), C73(H73A,H73B),
 C74(H74A,H74B), C69(H69A,H69B), C70(H70A,H70B), C69A(H64A,H69C), C70A(H70C,
 H70D)
5.d Aromatic/amide H refined with riding coordinates:
 C4(H4), C6(H6A), C14(H14), C16(H16), C21(H21), C25(H25), C31(H31), C35(H35),
 C43(H43), C47(H47), C50(H50), C60(H60), C64(H64), C67(H67), C1(H1), C1(H1),
 C1(H1), C1(H1)
5.e Idealised Me refined as rotating group:
 C8(H8A,H8B,H8C), C9(H9A,H9B,H9C), C10(H10A,H10B,H10C), C18(H18A,H18B,H18C),
 C19(H19C,H19D,H19E), C20(H20A,H20B,H20C), C28(H28A,H28B,H28C), C29(H29A,H29B,
 H29C), C30(H30A,H30B,H30C), C38(H38A,H38B,H38C), C39(H39A,H39B,H39C), C40(H40A,
 H40B,H40C), C38A(H38D,H38E,H38F), C39A(H39D,H39E,H39F), C40A(H40D,H40E,H40F),
 C2(H2A,H2B,H2C), C3(H3A,H3B,H3C), C2(H2A,H2B,H2C), C3(H3A,H3B,H3C), C2(H2A,H2B,
 H2C), C3(H3A,H3B,H3C), C2(H2A,H2B,H2C), C3(H3A,H3B,H3C)
;
_smtbx_masks_special_details
;
A solvent mask was calculated and 324 electrons were 
found in a volume of 2008\%A^3^ in 2 voids per unit cell. 
This is consistent with the presence of 
2[C3H7NO] per Asymmetric Unit 
which account for 320 electrons 
per unit cell.
;
_smtbx_masks_void_probe_radius 1.2
_smtbx_masks_void_truncation_radius 1.2
_olex2_submission_special_instructions 'No special instructions were received'
_site XU

loop_
_space_group_symop_operation_xyz
'x, y, z'
'-x+1/2, y+1/2, -z+1/2'
'-x, -y, -z'
'x-1/2, -y-1/2, z-1/2'

loop_
_atom_site_label
_atom_site_type_symbol
_atom_site_fract_x
_atom_site_fract_y
_atom_site_fract_z
_atom_site_U_iso_or_equiv
_atom_site_adp_type
_atom_site_occupancy
_atom_site_site_symmetry_order
_atom_site_calc_flag
_atom_site_refinement_flags_posn
_atom_site_refinement_flags_adp
_atom_site_refinement_flags_occupancy
_atom_site_disorder_assembly
_atom_site_disorder_group
Co1 Co 0.87717(7) 0.63947(2) 0.27579(6) 0.0303(3) Uani 1 1 d . . . . .
Co2 Co 0.69172(7) 0.63123(3) 0.28994(6) 0.0300(3) Uani 1 1 d . . . . .
Co3 Co 0.70855(7) 0.64314(3) 0.11323(6) 0.0299(3) Uani 1 1 d . . . . .
Co4 Co 0.65733(7) 0.55005(3) 0.32809(7) 0.0367(3) Uani 1 1 d . . . . .
Cl1 Cl 0.76287(14) 0.53631(5) 0.23052(14) 0.0600(6) Uani 1 1 d . . . . .
S1 S 0.94808(10) 0.70022(4) 0.37852(9) 0.0281(3) Uani 1 1 d . . . . .
S2 S 0.60200(10) 0.68843(4) 0.38166(9) 0.0267(3) Uani 1 1 d . . . . .
S3 S 0.59903(10) 0.70296(4) 0.04349(9) 0.0277(3) Uani 1 1 d . . . . .
S4 S 0.93996(10) 0.70984(4) 0.04190(9) 0.0278(3) Uani 1 1 d . . . . .
F1 F 0.7662(3) 0.42531(11) 0.6107(3) 0.0629(14) Uani 1 1 d . . . . .
F2 F 0.3809(3) 0.42211(11) 0.2311(3) 0.0606(13) Uani 1 1 d . . . . .
O00A O 0.7799(3) 0.62027(11) 0.2063(3) 0.0306(10) Uani 1 1 d . . . . .
H00A H 0.785624 0.595265 0.197748 0.046 Uiso 1 1 calc R U . . .
O1 O 0.9536(3) 0.66346(11) 0.3669(3) 0.0314(10) Uani 1 1 d . . . . .
O2 O 1.0045(3) 0.71363(12) 0.4384(3) 0.0345(11) Uani 1 1 d . . . . .
O3 O 0.7771(3) 0.66798(10) 0.3288(3) 0.0307(10) Uani 1 1 d . . . . .
O4 O 0.6079(3) 0.65172(10) 0.3710(3) 0.0315(10) Uani 1 1 d . . . . .
O5 O 0.5410(3) 0.69948(11) 0.4383(3) 0.0321(10) Uani 1 1 d . . . . .
O6 O 0.6401(3) 0.66455(10) 0.2068(3) 0.0297(10) Uani 1 1 d . . . . .
O7 O 0.6110(3) 0.66585(10) 0.0396(3) 0.0295(10) Uani 1 1 d . . . . .
O8 O 0.5308(3) 0.71626(12) -0.0053(3) 0.0367(11) Uani 1 1 d . . . . .
O9 O 0.7713(3) 0.68706(11) 0.1027(3) 0.0309(10) Uani 1 1 d . . . . .
O10 O 0.9399(3) 0.67298(11) 0.0386(3) 0.0343(11) Uani 1 1 d . . . . .
O11 O 0.9972(3) 0.72710(12) -0.0097(3) 0.0343(11) Uani 1 1 d . . . . .
O12 O 0.9145(3) 0.67478(11) 0.2035(3) 0.0351(11) Uani 1 1 d . . . . .
O13 O 0.6260(3) 0.60214(11) 0.1171(3) 0.0369(11) Uani 1 1 d . . . . .
O19 O 0.5628(4) 0.56002(16) 0.4080(4) 0.0645(17) Uani 1 1 d . . . . .
H19A H 0.550367 0.548297 0.454658 0.097 Uiso 1 1 d R U . . .
H19B H 0.523193 0.577248 0.405334 0.097 Uiso 1 1 d R U . . .
O14 O 0.6169(3) 0.58997(11) 0.2492(3) 0.0355(11) Uani 1 1 d . . . . .
O15 O 0.5689(3) 0.52095(12) 0.2689(3) 0.0423(12) Uani 1 1 d . . . . .
O16 O 0.7306(3) 0.59128(10) 0.3687(3) 0.0317(10) Uani 1 1 d . . . . .
O17 O 0.8665(3) 0.60352(12) 0.3639(3) 0.0403(12) Uani 1 1 d . . . . .
O18 O 0.7143(3) 0.52236(12) 0.4218(3) 0.0433(12) Uani 1 1 d . . . . .
N1 N 0.9367(4) 0.54263(15) 0.5448(4) 0.0443(15) Uani 1 1 d . . . . .
N2 N 0.9224(4) 0.43612(14) 0.6917(4) 0.0384(14) Uani 1 1 d . . . . .
N3 N 1.0211(4) 0.38824(14) 0.7856(4) 0.0391(14) Uani 1 1 d . . . . .
H3 H 1.021339 0.377460 0.840169 0.047 Uiso 1 1 calc R U . . .
N4 N 0.4422(4) 0.53688(14) 0.0517(4) 0.0407(14) Uani 1 1 d . . . . .
N5 N 0.2982(4) 0.42820(14) 0.0800(4) 0.0396(14) Uani 1 1 d . . . . .
N6 N 0.2178(4) 0.37584(14) -0.0155(3) 0.0376(14) Uani 1 1 d . . . . .
H6 H 0.166531 0.361401 -0.018182 0.045 Uiso 1 1 calc R U . . .
C1 C 0.8469(4) 0.71088(16) 0.4088(4) 0.0274(14) Uani 1 1 d . . . . .
C2 C 0.7747(4) 0.69333(15) 0.3804(4) 0.0277(14) Uani 1 1 d . . . . .
C3 C 0.6988(4) 0.70546(15) 0.4122(4) 0.0270(13) Uani 1 1 d . . . . .
C4 C 0.6967(4) 0.73347(17) 0.4644(4) 0.0358(16) Uani 1 1 d . . . . .
H4 H 0.644432 0.740962 0.483006 0.043 Uiso 1 1 calc R U . . .
C5 C 0.7686(4) 0.75054(18) 0.4897(4) 0.0350(16) Uani 1 1 d . . . . .
C6 C 0.8426(4) 0.73824(16) 0.4601(4) 0.0318(15) Uani 1 1 d . . . . .
H6A H 0.893150 0.749300 0.476187 0.038 Uiso 1 1 calc R U . . .
C7 C 0.7670(5) 0.78179(18) 0.5459(5) 0.0418(17) Uani 1 1 d . . . . .
C8 C 0.8241(6) 0.7741(3) 0.6203(5) 0.067(3) Uani 1 1 d . . . . .
H8A H 0.804062 0.753699 0.647417 0.101 Uiso 1 1 calc R U . . .
H8B H 0.823244 0.793346 0.657705 0.101 Uiso 1 1 calc R U . . .
H8C H 0.881252 0.770340 0.603205 0.101 Uiso 1 1 calc R U . . .
C9 C 0.8061(7) 0.8113(2) 0.5013(6) 0.078(3) Uani 1 1 d . . . . .
H9A H 0.857240 0.803659 0.476197 0.117 Uiso 1 1 calc R U . . .
H9B H 0.819560 0.829669 0.539504 0.117 Uiso 1 1 calc R U . . .
H9C H 0.766602 0.819698 0.459460 0.117 Uiso 1 1 calc R U . . .
C10 C 0.6827(5) 0.7905(2) 0.5732(6) 0.069(3) Uani 1 1 d . . . . .
H10A H 0.644734 0.793469 0.526207 0.104 Uiso 1 1 calc R U . . .
H10B H 0.685461 0.811652 0.604329 0.104 Uiso 1 1 calc R U . . .
H10C H 0.662162 0.772192 0.607226 0.104 Uiso 1 1 calc R U . . .
C11 C 0.5800(4) 0.70858(15) 0.2871(4) 0.0265(13) Uani 1 1 d . . . . .
C12 C 0.6041(4) 0.69438(15) 0.2122(4) 0.0269(14) Uani 1 1 d . . . . .
C13 C 0.5830(4) 0.71474(15) 0.1440(4) 0.0273(14) Uani 1 1 d . . . . .
C14 C 0.5463(4) 0.74651(15) 0.1531(4) 0.0306(15) Uani 1 1 d . . . . .
H14 H 0.534420 0.759592 0.105990 0.037 Uiso 1 1 calc R U . . .
C15 C 0.5260(4) 0.76012(18) 0.2270(4) 0.0377(16) Uani 1 1 d . . . . .
C16 C 0.5427(4) 0.74021(15) 0.2934(4) 0.0309(15) Uani 1 1 d . . . . .
H16 H 0.528329 0.748275 0.345078 0.037 Uiso 1 1 calc R U . . .
C17 C 0.4894(5) 0.79621(18) 0.2358(5) 0.0470(19) Uani 1 1 d . . . . .
C18 C 0.5500(7) 0.8172(2) 0.2927(7) 0.079(3) Uani 1 1 d . . . . .
H18A H 0.565594 0.803684 0.340401 0.118 Uiso 1 1 calc R U . . .
H18B H 0.522072 0.838065 0.309487 0.118 Uiso 1 1 calc R U . . .
H18C H 0.600298 0.823112 0.263722 0.118 Uiso 1 1 calc R U . . .
C19 C 0.4065(6) 0.7947(2) 0.2772(7) 0.071(3) Uani 1 1 d . . . . .
H19C H 0.366598 0.781400 0.244123 0.106 Uiso 1 1 calc R U . . .
H19D H 0.384925 0.817759 0.283896 0.106 Uiso 1 1 calc R U . . .
H19E H 0.414449 0.783972 0.330171 0.106 Uiso 1 1 calc R U . . .
C20 C 0.4811(8) 0.8157(2) 0.1575(6) 0.085(4) Uani 1 1 d . . . . .
H20A H 0.536698 0.821841 0.139511 0.127 Uiso 1 1 calc R U . . .
H20B H 0.448419 0.836334 0.165767 0.127 Uiso 1 1 calc R U . . .
H20C H 0.452833 0.801520 0.116411 0.127 Uiso 1 1 calc R U . . .
C21 C 0.6871(4) 0.75030(16) -0.0376(4) 0.0353(16) Uani 1 1 d . . . . .
H21 H 0.634012 0.758392 -0.056172 0.042 Uiso 1 1 calc R U . . .
C22 C 0.6908(4) 0.72287(16) 0.0139(4) 0.0296(14) Uani 1 1 d . . . . .
C23 C 0.7672(4) 0.71011(15) 0.0474(4) 0.0275(14) Uani 1 1 d . . . . .
C24 C 0.8395(4) 0.72547(16) 0.0166(4) 0.0286(14) Uani 1 1 d . . . . .
C25 C 0.8339(4) 0.75324(16) -0.0358(4) 0.0316(15) Uani 1 1 d . . . . .
H25 H 0.884058 0.763357 -0.053067 0.038 Uiso 1 1 calc R U . . .
C26 C 0.7587(4) 0.76659(16) -0.0635(4) 0.0300(14) Uani 1 1 d . . . . .
C27 C 0.7531(4) 0.79782(18) -0.1191(5) 0.0425(18) Uani 1 1 d . . . . .
C28 C 0.6938(6) 0.7909(3) -0.1915(6) 0.083(4) Uani 1 1 d . . . . .
H28A H 0.700942 0.767478 -0.209716 0.124 Uiso 1 1 calc R U . . .
H28B H 0.706412 0.806536 -0.235430 0.124 Uiso 1 1 calc R U . . .
H28C H 0.636051 0.794339 -0.175697 0.124 Uiso 1 1 calc R U . . .
C29 C 0.7160(9) 0.8271(2) -0.0727(7) 0.093(4) Uani 1 1 d . . . . .
H29A H 0.661241 0.820476 -0.053330 0.139 Uiso 1 1 calc R U . . .
H29B H 0.709574 0.846882 -0.108255 0.139 Uiso 1 1 calc R U . . .
H29C H 0.753103 0.832894 -0.026591 0.139 Uiso 1 1 calc R U . . .
C30 C 0.8375(6) 0.8059(3) -0.1540(7) 0.081(4) Uani 1 1 d . . . . .
H30A H 0.877365 0.811718 -0.110130 0.121 Uiso 1 1 calc R U . . .
H30B H 0.831599 0.825046 -0.191337 0.121 Uiso 1 1 calc R U . . .
H30C H 0.857703 0.785975 -0.182948 0.121 Uiso 1 1 calc R U . . .
C31 C 0.9932(4) 0.75743(17) 0.1477(4) 0.0360(16) Uani 1 1 d . . . . .
H31 H 1.003007 0.769847 0.099793 0.043 Uiso 1 1 calc R U . . .
C32 C 0.9618(4) 0.72482(15) 0.1416(4) 0.0250(13) Uani 1 1 d . . . . .
C33 C 0.9436(4) 0.70446(16) 0.2114(4) 0.0270(13) Uani 1 1 d . . . . .
C34 C 0.9630(4) 0.72125(16) 0.2871(4) 0.0281(14) Uani 1 1 d . . . . .
C35 C 0.9953(4) 0.75388(16) 0.2913(4) 0.0342(15) Uani 1 1 d . . . . .
H35 H 1.007281 0.763775 0.342600 0.041 Uiso 1 1 calc R U . . .
C36 C 1.0107(4) 0.77245(17) 0.2220(4) 0.0375(16) Uani 1 1 d . . . . .
C41 C 0.6001(4) 0.58465(16) 0.1749(4) 0.0349(16) Uani 1 1 d . . . . .
C42 C 0.5427(4) 0.55568(16) 0.1526(4) 0.0360(16) Uani 1 1 d . . . . .
C43 C 0.4995(5) 0.55844(18) 0.0805(5) 0.0415(18) Uani 1 1 d . . . . .
H43 H 0.511626 0.577535 0.047915 0.050 Uiso 1 1 calc R U . . .
C44 C 0.5308(4) 0.52686(16) 0.2025(4) 0.0347(16) Uani 1 1 d . . . . .
C45 C 0.4701(5) 0.50285(17) 0.1694(5) 0.0402(17) Uani 1 1 d . . . . .
C46 C 0.4267(4) 0.50744(17) 0.0965(4) 0.0362(16) Uani 1 1 d . . . . .
C47 C 0.3713(5) 0.48261(17) 0.0649(4) 0.0392(17) Uani 1 1 d . . . . .
H47 H 0.343478 0.486343 0.014123 0.047 Uiso 1 1 calc R U . . .
C48 C 0.3565(5) 0.45245(18) 0.1072(4) 0.0411(17) Uani 1 1 d . . . . .
C49 C 0.3981(6) 0.44942(18) 0.1837(5) 0.050(2) Uani 1 1 d . . . . .
C50 C 0.4529(5) 0.47266(18) 0.2130(5) 0.0449(19) Uani 1 1 d . . . . .
H50 H 0.480598 0.468823 0.263683 0.054 Uiso 1 1 calc R U . . .
C51 C 0.4027(6) 0.5421(2) -0.0274(5) 0.054(2) Uani 1 1 d . . . . .
H51 H 0.421676 0.526078 -0.069698 0.064 Uiso 1 1 calc R U . . .
C52 C 0.3807(7) 0.5760(2) -0.0580(6) 0.073(3) Uani 1 1 d . . . . .
H52A H 0.387952 0.580623 -0.115987 0.088 Uiso 1 1 calc R U . . .
H52B H 0.391254 0.595651 -0.021764 0.088 Uiso 1 1 calc R U . . .
C53 C 0.3154(7) 0.5514(2) -0.0358(7) 0.072(3) Uani 1 1 d . . . . .
H53A H 0.284944 0.555810 0.014100 0.086 Uiso 1 1 calc R U . . .
H53B H 0.281644 0.540793 -0.080047 0.086 Uiso 1 1 calc R U . . .
C54 C 0.2529(5) 0.43622(18) 0.0029(4) 0.0410(17) Uani 1 1 d . . . . .
H54A H 0.292661 0.436222 -0.041442 0.049 Uiso 1 1 calc R U . . .
H54B H 0.228301 0.459200 0.006235 0.049 Uiso 1 1 calc R U . . .
C55 C 0.1849(5) 0.41092(18) -0.0154(5) 0.0418(17) Uani 1 1 d . . . . .
H55A H 0.141571 0.412859 0.025443 0.050 Uiso 1 1 calc R U . . .
H55B H 0.158498 0.416050 -0.068883 0.050 Uiso 1 1 calc R U . . .
C56 C 0.3265(5) 0.39266(17) 0.0836(5) 0.0398(17) Uani 1 1 d . . . . .
H56A H 0.351708 0.387801 0.137690 0.048 Uiso 1 1 calc R U . . .
H56B H 0.369503 0.388853 0.043153 0.048 Uiso 1 1 calc R U . . .
C57 C 0.2542(5) 0.36939(18) 0.0672(4) 0.0402(17) Uani 1 1 d . . . . .
H57A H 0.273067 0.345514 0.071507 0.048 Uiso 1 1 calc R U . . .
H57B H 0.211207 0.373185 0.107632 0.048 Uiso 1 1 calc R U . . .
C58 C 0.8066(5) 0.58658(16) 0.3893(4) 0.0347(16) Uani 1 1 d . . . . .
C59 C 0.8300(4) 0.55936(16) 0.4472(4) 0.0337(15) Uani 1 1 d . . . . .
C60 C 0.9037(5) 0.56426(18) 0.4884(5) 0.0459(19) Uani 1 1 d . . . . .
H60 H 0.934371 0.584220 0.477023 0.055 Uiso 1 1 calc R U . . .
C61 C 0.7814(5) 0.52944(17) 0.4595(4) 0.0363(16) Uani 1 1 d . . . . .
C62 C 0.8184(4) 0.50629(16) 0.5194(4) 0.0361(16) Uani 1 1 d . . . . .
C63 C 0.8928(5) 0.51283(18) 0.5615(4) 0.0391(17) Uani 1 1 d . . . . .
C64 C 0.9287(5) 0.48953(17) 0.6154(5) 0.0407(17) Uani 1 1 d . . . . .
H64 H 0.981082 0.494711 0.641012 0.049 Uiso 1 1 calc R U . . .
C65 C 0.8901(5) 0.45880(17) 0.6331(4) 0.0358(16) Uani 1 1 d . . . . .
C66 C 0.8113(5) 0.45347(16) 0.5933(5) 0.0424(18) Uani 1 1 d . . . . .
C67 C 0.7776(5) 0.47519(19) 0.5376(5) 0.049(2) Uani 1 1 d . . . . .
H67 H 0.726316 0.469598 0.510368 0.059 Uiso 1 1 calc R U . . .
C71 C 1.0020(5) 0.44635(18) 0.7315(4) 0.0406(17) Uani 1 1 d . . . . .
H71A H 0.998587 0.470388 0.748394 0.049 Uiso 1 1 calc R U . . .
H71B H 1.047438 0.444330 0.692790 0.049 Uiso 1 1 calc R U . . .
C72 C 1.0218(5) 0.42447(19) 0.8042(4) 0.0456(19) Uani 1 1 d . . . . .
H72A H 1.077548 0.430751 0.826957 0.055 Uiso 1 1 calc R U . . .
H72B H 0.980446 0.429068 0.845776 0.055 Uiso 1 1 calc R U . . .
C73 C 0.9207(5) 0.39961(16) 0.6744(5) 0.0403(17) Uani 1 1 d . . . . .
H73A H 0.963390 0.394197 0.634552 0.048 Uiso 1 1 calc R U . . .
H73B H 0.865413 0.393333 0.650570 0.048 Uiso 1 1 calc R U . . .
C74 C 0.9378(5) 0.3791(2) 0.7509(5) 0.049(2) Uani 1 1 d . . . . .
H74A H 0.894503 0.383984 0.790448 0.058 Uiso 1 1 calc R U . . .
H74B H 0.935991 0.354559 0.738280 0.058 Uiso 1 1 calc R U . . .
C37 C 1.0510(14) 0.8082(6) 0.2322(15) 0.062(4) Uani 0.347(12) 1 d D U P A 1
C38 C 1.059(2) 0.8238(7) 0.1531(14) 0.076(5) Uani 0.347(12) 1 d D U P A 1
H38A H 1.063810 0.848513 0.159349 0.114 Uiso 0.347(12) 1 calc R U P A 1
H38B H 1.010528 0.818338 0.118607 0.114 Uiso 0.347(12) 1 calc R U P A 1
H38C H 1.109874 0.815186 0.128309 0.114 Uiso 0.347(12) 1 calc R U P A 1
C39 C 1.1390(16) 0.8042(6) 0.2740(17) 0.072(5) Uani 0.347(12) 1 d D U P A 1
H39A H 1.149721 0.780226 0.285515 0.108 Uiso 0.347(12) 1 calc R U P A 1
H39B H 1.141036 0.817149 0.324525 0.108 Uiso 0.347(12) 1 calc R U P A 1
H39C H 1.181436 0.812913 0.238183 0.108 Uiso 0.347(12) 1 calc R U P A 1
C40 C 0.9996(16) 0.8297(7) 0.2948(17) 0.062(5) Uani 0.347(12) 1 d D U P A 1
H40A H 1.026803 0.851751 0.303733 0.093 Uiso 0.347(12) 1 calc R U P A 1
H40B H 0.997764 0.817435 0.346087 0.093 Uiso 0.347(12) 1 calc R U P A 1
H40C H 0.942636 0.833285 0.273173 0.093 Uiso 0.347(12) 1 calc R U P A 1
C68 C 1.0180(9) 0.5491(3) 0.5807(7) 0.072(3) Uani 0.875(10) 1 d D U P B 1
H68 H 1.061864 0.532556 0.565199 0.086 Uiso 0.875(10) 1 calc R U P B 1
C69 C 1.0488(7) 0.5839(2) 0.5953(6) 0.062(3) Uani 0.875(10) 1 d D U P B 1
H69A H 1.011094 0.602993 0.581261 0.075 Uiso 0.875(10) 1 calc R U P B 1
H69B H 1.108930 0.588339 0.588466 0.075 Uiso 0.875(10) 1 calc R U P B 1
C70 C 1.0242(9) 0.5600(3) 0.6639(8) 0.081(3) Uani 0.875(10) 1 d D U P B 1
H70A H 1.069434 0.550193 0.698751 0.097 Uiso 0.875(10) 1 calc R U P B 1
H70B H 0.971715 0.564830 0.691555 0.097 Uiso 0.875(10) 1 calc R U P B 1
C37A C 1.0508(10) 0.8084(4) 0.2245(9) 0.059(3) Uani 0.653(12) 1 d D U P A 2
C38A C 1.1383(10) 0.8062(4) 0.2027(11) 0.077(4) Uani 0.653(12) 1 d D U P A 2
H38D H 1.163442 0.828849 0.205037 0.115 Uiso 0.653(12) 1 calc R U P A 2
H38E H 1.141659 0.797115 0.147907 0.115 Uiso 0.653(12) 1 calc R U P A 2
H38F H 1.168461 0.791132 0.240647 0.115 Uiso 0.653(12) 1 calc R U P A 2
C39A C 1.0455(13) 0.8247(5) 0.3096(9) 0.081(4) Uani 0.653(12) 1 d D U P A 2
H39D H 1.078048 0.811091 0.348874 0.122 Uiso 0.653(12) 1 calc R U P A 2
H39E H 0.987111 0.825421 0.325107 0.122 Uiso 0.653(12) 1 calc R U P A 2
H39F H 1.068017 0.847781 0.308331 0.122 Uiso 0.653(12) 1 calc R U P A 2
C40A C 0.9969(9) 0.8330(3) 0.1672(9) 0.057(3) Uani 0.653(12) 1 d D U P A 2
H40D H 1.021313 0.855803 0.168968 0.085 Uiso 0.653(12) 1 calc R U P A 2
H40E H 0.939545 0.833975 0.185761 0.085 Uiso 0.653(12) 1 calc R U P A 2
H40F H 0.996629 0.824406 0.111794 0.085 Uiso 0.653(12) 1 calc R U P A 2
C68A C 0.986(4) 0.5592(19) 0.611(5) 0.071(4) Uani 0.125(10) 1 d D U P B 2
H68A H 0.976676 0.583063 0.628274 0.085 Uiso 0.125(10) 1 calc R U P B 2
C69A C 0.994(4) 0.5305(18) 0.667(4) 0.075(4) Uani 0.125(10) 1 d D U P B 2
H64A H 0.966859 0.508835 0.651580 0.090 Uiso 0.125(10) 1 calc R U P B 2
H69C H 0.996804 0.535499 0.725441 0.090 Uiso 0.125(10) 1 calc R U P B 2
C70A C 1.067(4) 0.5428(19) 0.616(5) 0.071(4) Uani 0.125(10) 1 d D U P B 2
H70C H 1.113528 0.555112 0.643926 0.086 Uiso 0.125(10) 1 calc R U P B 2
H70D H 1.083610 0.528474 0.570134 0.086 Uiso 0.125(10) 1 calc R U P B 2
O1_3 O 0.7802(9) 0.8567(3) 0.2444(8) 0.175(5) Uani 1 1 d D U . . .
N1_3 N 0.7709(5) 0.80165(19) 0.2182(4) 0.069(2) Uani 1 1 d D U . . .
C1_3 C 0.7836(9) 0.8266(3) 0.2680(7) 0.115(4) Uani 1 1 d D U . . .
H1_3 H 0.795757 0.821909 0.323371 0.138 Uiso 1 1 calc R U . . .
C2_3 C 0.7585(9) 0.8075(3) 0.1334(5) 0.103(4) Uani 1 1 d D U . . .
H2A_3 H 0.750084 0.831833 0.123711 0.154 Uiso 1 1 calc R U . . .
H2B_3 H 0.709183 0.794972 0.113515 0.154 Uiso 1 1 calc R U . . .
H2C_3 H 0.807611 0.799781 0.105069 0.154 Uiso 1 1 calc R U . . .
C3_3 C 0.7680(6) 0.7668(2) 0.2430(7) 0.087(3) Uani 1 1 d D U . . .
H3A_3 H 0.785612 0.765017 0.299980 0.131 Uiso 1 1 calc R U . . .
H3B_3 H 0.805500 0.753311 0.210256 0.131 Uiso 1 1 calc R U . . .
H3C_3 H 0.710845 0.758230 0.235617 0.131 Uiso 1 1 calc R U . . .
O1_4 O 1.2932(6) 0.5191(3) 0.2621(6) 0.127(3) Uani 1 1 d D U . . .
N1_4 N 1.1859(6) 0.4966(2) 0.1923(5) 0.085(2) Uani 1 1 d D U . . .
C1_4 C 1.2416(7) 0.4961(3) 0.2510(7) 0.092(3) Uani 1 1 d D U . . .
H1_4 H 1.242757 0.477296 0.286860 0.110 Uiso 1 1 calc R U . . .
C2_4 C 1.1777(8) 0.5238(3) 0.1356(7) 0.102(4) Uani 1 1 d D U . . .
H2A_4 H 1.144812 0.542131 0.158745 0.153 Uiso 1 1 calc R U . . .
H2B_4 H 1.149581 0.515591 0.086011 0.153 Uiso 1 1 calc R U . . .
H2C_4 H 1.233222 0.532400 0.123181 0.153 Uiso 1 1 calc R U . . .
C3_4 C 1.1283(8) 0.4687(3) 0.1830(8) 0.116(4) Uani 1 1 d D U . . .
H3A_4 H 1.137587 0.452618 0.227399 0.174 Uiso 1 1 calc R U . . .
H3B_4 H 1.137180 0.457280 0.131531 0.174 Uiso 1 1 calc R U . . .
H3C_4 H 1.071000 0.477332 0.183694 0.174 Uiso 1 1 calc R U . . .
O1_5 O 0.7888(7) 0.8914(3) -0.3772(7) 0.156(4) Uani 1 1 d D U . . .
N1_5 N 0.8842(5) 0.8853(2) -0.2769(5) 0.069(2) Uani 1 1 d D U . . .
C1_5 C 0.8171(7) 0.8981(3) -0.3091(7) 0.098(3) Uani 1 1 d D U . . .
H1_5 H 0.787086 0.913852 -0.278003 0.117 Uiso 1 1 calc R U . . .
C2_5 C 0.9337(6) 0.8607(2) -0.3171(7) 0.077(3) Uani 1 1 d D U . . .
H2A_5 H 0.915000 0.837864 -0.303205 0.116 Uiso 1 1 calc R U . . .
H2B_5 H 0.992424 0.863515 -0.300074 0.116 Uiso 1 1 calc R U . . .
H2C_5 H 0.927566 0.864036 -0.375570 0.116 Uiso 1 1 calc R U . . .
C3_5 C 0.9158(7) 0.8969(3) -0.1995(6) 0.104(4) Uani 1 1 d D U . . .
H3A_5 H 0.886595 0.917734 -0.184685 0.156 Uiso 1 1 calc R U . . .
H3B_5 H 0.975667 0.901516 -0.202241 0.156 Uiso 1 1 calc R U . . .
H3C_5 H 0.906569 0.879386 -0.158805 0.156 Uiso 1 1 calc R U . . .
O1_6 O 0.8454(8) 0.5990(4) 0.6738(9) 0.204(6) Uani 1 1 d D U . . .
N1_6 N 0.7427(6) 0.6159(2) 0.5910(6) 0.095(3) Uani 1 1 d D U . . .
C1_6 C 0.7735(9) 0.5964(4) 0.6463(9) 0.141(4) Uani 1 1 d D U . . .
H1_6 H 0.739055 0.579087 0.667086 0.170 Uiso 1 1 calc R U . . .
C2_6 C 0.7881(8) 0.6434(3) 0.5570(7) 0.094(4) Uani 1 1 d D U . . .
H2A_6 H 0.776923 0.664302 0.586758 0.140 Uiso 1 1 calc R U . . .
H2B_6 H 0.770397 0.646332 0.500241 0.140 Uiso 1 1 calc R U . . .
H2C_6 H 0.847975 0.638410 0.560568 0.140 Uiso 1 1 calc R U . . .
C3_6 C 0.6612(8) 0.6092(4) 0.5558(8) 0.152(6) Uani 1 1 d D U . . .
H3A_6 H 0.642739 0.586577 0.572217 0.227 Uiso 1 1 calc R U . . .
H3B_6 H 0.663521 0.610106 0.496859 0.227 Uiso 1 1 calc R U . . .
H3C_6 H 0.621782 0.626267 0.574293 0.227 Uiso 1 1 calc R U . . .

loop_
_atom_site_aniso_label
_atom_site_aniso_U_11
_atom_site_aniso_U_22
_atom_site_aniso_U_33
_atom_site_aniso_U_23
_atom_site_aniso_U_13
_atom_site_aniso_U_12
Co1 0.0281(6) 0.0250(5) 0.0375(6) 0.0043(4) -0.0019(5) 0.0002(4)
Co2 0.0290(6) 0.0244(5) 0.0363(6) 0.0024(4) -0.0021(5) 0.0004(4)
Co3 0.0284(6) 0.0259(5) 0.0352(6) 0.0022(4) -0.0014(5) -0.0016(4)
Co4 0.0365(7) 0.0309(6) 0.0421(7) 0.0045(5) -0.0068(5) -0.0041(5)
Cl1 0.0623(14) 0.0474(11) 0.0711(14) -0.0051(10) 0.0115(11) 0.0047(10)
S1 0.0215(8) 0.0330(8) 0.0295(8) 0.0020(6) -0.0036(6) 0.0017(6)
S2 0.0216(8) 0.0294(8) 0.0289(8) 0.0015(6) -0.0009(6) -0.0011(6)
S3 0.0211(8) 0.0309(8) 0.0308(8) 0.0030(6) -0.0047(6) -0.0019(6)
S4 0.0206(8) 0.0289(8) 0.0337(8) 0.0004(6) -0.0004(6) -0.0003(6)
F1 0.046(3) 0.043(2) 0.099(4) 0.032(2) -0.018(3) -0.010(2)
F2 0.085(4) 0.045(3) 0.051(3) 0.006(2) -0.005(2) -0.029(2)
O00A 0.031(3) 0.028(2) 0.032(2) 0.0029(18) -0.006(2) -0.0002(19)
O1 0.028(3) 0.036(2) 0.029(2) 0.0051(18) -0.0039(19) 0.002(2)
O2 0.025(3) 0.043(3) 0.036(3) -0.002(2) 0.000(2) 0.000(2)
O3 0.027(3) 0.029(2) 0.037(3) -0.0035(19) 0.004(2) -0.0020(19)
O4 0.031(3) 0.025(2) 0.038(3) 0.0039(18) 0.000(2) -0.0014(19)
O5 0.028(3) 0.033(2) 0.036(3) -0.0003(19) 0.009(2) 0.0008(19)
O6 0.034(3) 0.022(2) 0.034(2) 0.0025(17) 0.000(2) 0.0047(18)
O7 0.028(3) 0.028(2) 0.033(2) -0.0024(18) -0.0039(19) -0.0039(19)
O8 0.026(3) 0.046(3) 0.037(3) 0.010(2) -0.008(2) -0.004(2)
O9 0.029(3) 0.031(2) 0.032(2) 0.0080(19) -0.0050(19) -0.0059(19)
O10 0.035(3) 0.026(2) 0.042(3) -0.0006(19) -0.002(2) 0.008(2)
O11 0.025(2) 0.044(3) 0.034(3) 0.008(2) 0.006(2) -0.004(2)
O12 0.044(3) 0.027(2) 0.034(3) 0.0054(18) -0.011(2) -0.010(2)
O13 0.038(3) 0.035(3) 0.037(3) 0.003(2) -0.006(2) -0.004(2)
O19 0.052(4) 0.077(4) 0.064(4) 0.005(3) 0.002(3) 0.020(3)
O14 0.035(3) 0.032(2) 0.038(3) 0.003(2) -0.009(2) -0.008(2)
O15 0.044(3) 0.035(3) 0.047(3) 0.005(2) -0.010(2) -0.011(2)
O16 0.032(3) 0.026(2) 0.037(3) 0.0033(18) -0.003(2) 0.0020(19)
O17 0.038(3) 0.036(3) 0.046(3) 0.009(2) 0.000(2) -0.004(2)
O18 0.042(3) 0.036(3) 0.051(3) 0.011(2) -0.013(3) -0.008(2)
N1 0.040(4) 0.037(3) 0.055(4) 0.015(3) -0.015(3) -0.009(3)
N2 0.037(4) 0.034(3) 0.044(3) 0.004(3) -0.003(3) 0.004(3)
N3 0.036(4) 0.035(3) 0.046(4) 0.009(3) 0.000(3) 0.004(3)
N4 0.044(4) 0.035(3) 0.043(4) 0.001(3) -0.007(3) -0.005(3)
N5 0.037(4) 0.034(3) 0.048(4) -0.003(3) 0.000(3) -0.004(3)
N6 0.036(4) 0.034(3) 0.043(3) 0.000(3) -0.004(3) -0.002(3)
C1 0.022(3) 0.031(3) 0.029(3) -0.003(3) 0.001(3) -0.001(3)
C2 0.026(4) 0.023(3) 0.034(3) 0.004(3) -0.003(3) 0.001(3)
C3 0.025(3) 0.030(3) 0.026(3) 0.004(3) -0.005(3) -0.004(3)
C4 0.030(4) 0.040(4) 0.037(4) 0.000(3) -0.001(3) 0.002(3)
C5 0.029(4) 0.043(4) 0.032(4) -0.010(3) -0.005(3) 0.000(3)
C6 0.027(4) 0.037(4) 0.031(3) -0.006(3) 0.000(3) -0.001(3)
C7 0.036(4) 0.041(4) 0.049(4) -0.009(3) -0.005(3) -0.003(3)
C8 0.047(6) 0.094(7) 0.058(6) -0.033(5) -0.015(4) 0.009(5)
C9 0.109(9) 0.037(5) 0.089(7) -0.023(5) 0.035(7) -0.003(5)
C10 0.037(5) 0.073(6) 0.098(8) -0.048(6) 0.004(5) 0.010(4)
C11 0.018(3) 0.027(3) 0.034(3) 0.003(3) -0.005(3) -0.002(2)
C12 0.020(3) 0.031(3) 0.029(3) -0.005(3) -0.001(3) -0.001(3)
C13 0.023(3) 0.024(3) 0.034(3) 0.001(3) -0.004(3) 0.000(3)
C14 0.025(4) 0.027(3) 0.039(4) 0.008(3) 0.000(3) 0.002(3)
C15 0.027(4) 0.039(4) 0.047(4) -0.003(3) -0.004(3) 0.002(3)
C16 0.027(4) 0.025(3) 0.041(4) 0.002(3) -0.004(3) 0.004(3)
C17 0.059(5) 0.034(4) 0.048(5) 0.000(3) 0.004(4) 0.012(4)
C18 0.092(8) 0.044(5) 0.099(8) -0.006(5) -0.011(7) 0.007(5)
C19 0.064(6) 0.050(5) 0.100(8) -0.007(5) 0.016(6) 0.022(5)
C20 0.144(11) 0.051(6) 0.060(6) 0.013(5) 0.017(6) 0.040(6)
C21 0.029(4) 0.033(3) 0.044(4) 0.009(3) 0.001(3) 0.004(3)
C22 0.023(4) 0.037(4) 0.028(3) 0.000(3) -0.002(3) 0.001(3)
C23 0.027(4) 0.025(3) 0.031(3) -0.002(3) -0.003(3) -0.004(3)
C24 0.024(3) 0.028(3) 0.035(4) -0.004(3) 0.004(3) 0.000(3)
C25 0.030(4) 0.032(3) 0.032(4) 0.006(3) 0.000(3) -0.008(3)
C26 0.022(3) 0.035(4) 0.033(4) 0.011(3) 0.005(3) 0.001(3)
C27 0.025(4) 0.040(4) 0.062(5) 0.020(4) -0.003(3) -0.001(3)
C28 0.053(6) 0.122(9) 0.072(7) 0.051(6) -0.012(5) -0.016(6)
C29 0.135(11) 0.056(6) 0.087(8) 0.026(5) 0.000(7) 0.023(7)
C30 0.041(5) 0.095(7) 0.106(8) 0.070(7) 0.008(5) 0.001(5)
C31 0.038(4) 0.035(4) 0.035(4) 0.003(3) -0.003(3) -0.004(3)
C32 0.020(3) 0.027(3) 0.028(3) 0.003(2) 0.004(3) 0.003(2)
C33 0.016(3) 0.035(3) 0.030(3) 0.003(3) -0.005(3) 0.004(3)
C34 0.023(3) 0.031(3) 0.030(3) 0.007(3) 0.000(3) 0.000(3)
C35 0.036(4) 0.031(3) 0.036(4) -0.004(3) -0.002(3) -0.006(3)
C36 0.033(4) 0.036(4) 0.043(4) 0.010(3) -0.003(3) -0.011(3)
C41 0.036(4) 0.030(3) 0.039(4) 0.006(3) -0.002(3) -0.003(3)
C42 0.034(4) 0.030(3) 0.044(4) 0.003(3) 0.002(3) -0.002(3)
C43 0.042(5) 0.033(4) 0.049(5) 0.003(3) 0.003(4) -0.004(3)
C44 0.030(4) 0.031(4) 0.042(4) -0.002(3) -0.007(3) -0.008(3)
C45 0.047(5) 0.026(3) 0.048(4) -0.001(3) 0.008(4) -0.008(3)
C46 0.034(4) 0.033(4) 0.042(4) -0.005(3) -0.003(3) -0.001(3)
C47 0.043(5) 0.036(4) 0.038(4) -0.001(3) -0.002(3) -0.006(3)
C48 0.041(5) 0.040(4) 0.042(4) -0.010(3) 0.003(3) 0.003(3)
C49 0.064(6) 0.032(4) 0.055(5) 0.009(3) 0.001(4) -0.017(4)
C50 0.055(5) 0.042(4) 0.038(4) 0.003(3) -0.004(4) -0.016(4)
C51 0.051(5) 0.053(5) 0.056(5) 0.012(4) -0.016(4) -0.012(4)
C52 0.078(7) 0.066(6) 0.072(6) 0.025(5) -0.033(6) -0.013(5)
C53 0.061(7) 0.075(7) 0.078(7) 0.017(5) -0.021(5) -0.008(5)
C54 0.043(5) 0.039(4) 0.041(4) -0.001(3) -0.006(3) 0.002(3)
C55 0.037(4) 0.046(4) 0.042(4) -0.007(3) -0.002(3) 0.004(3)
C56 0.041(4) 0.032(4) 0.045(4) -0.005(3) -0.010(3) -0.003(3)
C57 0.050(5) 0.040(4) 0.031(4) 0.001(3) 0.006(3) -0.004(3)
C58 0.037(4) 0.024(3) 0.042(4) 0.002(3) -0.006(3) -0.007(3)
C59 0.034(4) 0.032(4) 0.035(4) 0.003(3) 0.000(3) 0.001(3)
C60 0.046(5) 0.035(4) 0.056(5) 0.014(3) -0.012(4) -0.006(3)
C61 0.033(4) 0.036(4) 0.040(4) 0.004(3) -0.003(3) 0.003(3)
C62 0.034(4) 0.027(3) 0.047(4) 0.005(3) 0.000(3) 0.000(3)
C63 0.034(4) 0.038(4) 0.045(4) 0.008(3) -0.004(3) 0.000(3)
C64 0.032(4) 0.036(4) 0.053(5) -0.001(3) -0.011(3) -0.003(3)
C65 0.038(4) 0.031(4) 0.038(4) 0.003(3) -0.001(3) 0.003(3)
C66 0.037(4) 0.023(3) 0.066(5) 0.012(3) 0.003(4) -0.001(3)
C67 0.043(5) 0.039(4) 0.065(5) 0.013(4) -0.016(4) -0.011(4)
C71 0.047(5) 0.034(4) 0.040(4) 0.005(3) -0.001(3) 0.003(3)
C72 0.046(5) 0.052(5) 0.038(4) -0.005(3) -0.009(3) 0.016(4)
C73 0.037(4) 0.027(3) 0.056(5) 0.003(3) -0.011(4) -0.003(3)
C74 0.037(5) 0.046(4) 0.063(5) 0.005(4) 0.007(4) 0.004(4)
C37 0.080(7) 0.042(6) 0.063(7) 0.003(6) -0.010(6) -0.029(6)
C38 0.092(10) 0.057(9) 0.077(10) 0.009(9) -0.011(10) -0.034(9)
C39 0.083(10) 0.049(9) 0.082(10) -0.011(9) -0.016(10) -0.041(8)
C40 0.080(12) 0.033(9) 0.071(11) -0.001(9) -0.018(10) -0.032(10)
C68 0.077(6) 0.058(5) 0.078(6) 0.016(4) -0.033(5) -0.013(5)
C69 0.065(6) 0.047(5) 0.073(5) 0.011(4) -0.028(5) -0.015(4)
C70 0.083(6) 0.073(5) 0.086(6) 0.008(5) -0.024(5) -0.011(5)
C37A 0.079(6) 0.039(5) 0.059(6) 0.002(4) -0.010(5) -0.029(5)
C38A 0.071(8) 0.058(7) 0.101(9) 0.008(7) -0.008(8) -0.029(6)
C39A 0.110(10) 0.059(7) 0.073(8) 0.000(6) -0.023(8) -0.040(8)
C40A 0.074(9) 0.026(5) 0.071(7) 0.005(5) -0.002(7) -0.008(6)
C68A 0.074(7) 0.059(6) 0.077(7) 0.010(6) -0.030(6) -0.012(6)
C69A 0.079(8) 0.064(7) 0.082(7) 0.010(7) -0.028(7) -0.013(7)
C70A 0.075(7) 0.059(6) 0.078(7) 0.009(6) -0.029(6) -0.013(6)
O1_3 0.197(11) 0.109(8) 0.225(11) -0.047(8) 0.070(9) -0.025(8)
N1_3 0.074(5) 0.072(5) 0.063(5) -0.008(4) 0.010(4) -0.007(4)
C1_3 0.118(8) 0.110(8) 0.118(8) -0.010(7) 0.021(7) -0.015(7)
C2_3 0.117(10) 0.120(9) 0.072(7) 0.007(7) 0.008(7) -0.012(8)
C3_3 0.045(6) 0.088(7) 0.128(9) 0.027(7) -0.001(6) 0.007(5)
O1_4 0.093(7) 0.154(9) 0.135(7) -0.025(7) 0.023(6) 0.020(6)
N1_4 0.080(6) 0.076(5) 0.099(6) -0.018(5) 0.012(5) 0.001(5)
C1_4 0.078(7) 0.093(7) 0.105(7) -0.027(6) 0.017(6) -0.003(6)
C2_4 0.109(9) 0.101(9) 0.097(8) 0.009(7) 0.025(7) 0.027(7)
C3_4 0.105(10) 0.110(9) 0.137(10) -0.031(8) 0.035(8) -0.006(8)
O1_5 0.156(10) 0.167(9) 0.142(9) -0.042(7) -0.038(8) 0.060(8)
N1_5 0.050(4) 0.071(5) 0.086(5) -0.007(4) 0.001(4) 0.007(4)
C1_5 0.089(7) 0.109(7) 0.094(7) -0.023(6) -0.011(6) 0.027(6)
C2_5 0.066(7) 0.057(6) 0.111(8) -0.013(5) 0.014(6) 0.000(5)
C3_5 0.083(8) 0.128(10) 0.100(9) -0.024(8) 0.008(7) -0.014(7)
O1_6 0.156(11) 0.256(13) 0.200(12) 0.081(10) 0.006(10) 0.042(11)
N1_6 0.086(6) 0.109(7) 0.091(6) 0.015(5) 0.027(5) 0.015(6)
C1_6 0.122(9) 0.163(9) 0.141(9) 0.041(8) 0.032(8) 0.029(9)
C2_6 0.106(9) 0.082(7) 0.093(8) -0.007(6) 0.002(7) -0.003(7)
C3_6 0.137(12) 0.207(14) 0.113(10) -0.034(10) 0.041(10) -0.024(12)

loop_
_atom_type_symbol
_atom_type_description
_atom_type_scat_dispersion_real
_atom_type_scat_dispersion_imag
_atom_type_scat_source
C C 0.0181 0.0091 'International Tables Vol C Tables 4.2.6.8 and 6.1.1.4'
H H 0.0000 0.0000 'International Tables Vol C Tables 4.2.6.8 and 6.1.1.4'
Cl Cl 0.3639 0.7018 'International Tables Vol C Tables 4.2.6.8 and 6.1.1.4'
Co Co -2.3653 3.6143 'International Tables Vol C Tables 4.2.6.8 and 6.1.1.4'
F F 0.0727 0.0534 'International Tables Vol C Tables 4.2.6.8 and 6.1.1.4'
N N 0.0311 0.0180 'International Tables Vol C Tables 4.2.6.8 and 6.1.1.4'
O O 0.0492 0.0322 'International Tables Vol C Tables 4.2.6.8 and 6.1.1.4'
S S 0.3331 0.5567 'International Tables Vol C Tables 4.2.6.8 and 6.1.1.4'

loop_
_geom_angle_atom_site_label_1
_geom_angle_atom_site_label_2
_geom_angle_atom_site_label_3
_geom_angle
_geom_angle_site_symmetry_1
_geom_angle_site_symmetry_3
_geom_angle_publ_flag
O00A Co1 O1 165.57(18) . . ?
O00A Co1 O3 81.97(17) . . ?
O00A Co1 N3 96.7(2) . 3_766 ?
O1 Co1 O3 84.18(17) . . ?
O1 Co1 N3 97.4(2) . 3_766 ?
O3 Co1 N3 176.7(2) . 3_766 ?
O12 Co1 O00A 99.30(18) . . ?
O12 Co1 O1 86.43(17) . . ?
O12 Co1 O3 97.29(19) . . ?
O12 Co1 O17 166.1(2) . . ?
O12 Co1 N3 79.9(2) . 3_766 ?
O17 Co1 O00A 93.75(19) . . ?
O17 Co1 O1 82.03(18) . . ?
O17 Co1 O3 89.30(18) . . ?
O17 Co1 N3 93.8(2) . 3_766 ?
O00A Co2 Co3 44.41(12) . . ?
O00A Co2 O3 84.02(17) . . ?
O00A Co2 O4 169.43(17) . . ?
O00A Co2 O14 91.05(18) . . ?
O00A Co2 O16 93.74(17) . . ?
O3 Co2 Co3 96.58(13) . . ?
O3 Co2 O4 87.82(17) . . ?
O3 Co2 O14 173.31(18) . . ?
O3 Co2 O16 98.57(18) . . ?
O4 Co2 Co3 130.56(13) . . ?
O4 Co2 O14 97.58(18) . . ?
O4 Co2 O16 94.11(17) . . ?
O6 Co2 Co3 44.81(12) . . ?
O6 Co2 O00A 87.26(17) . . ?
O6 Co2 O3 90.53(18) . . ?
O6 Co2 O4 86.10(17) . . ?
O6 Co2 O14 93.75(18) . . ?
O6 Co2 O16 170.89(18) . . ?
O14 Co2 Co3 82.93(13) . . ?
O14 Co2 O16 77.19(18) . . ?
O16 Co2 Co3 133.20(13) . . ?
O00A Co3 Co2 43.52(12) . . ?
O00A Co3 O6 85.11(17) . . ?
O00A Co3 O7 165.51(18) . . ?
O00A Co3 N6 96.0(2) . 3_665 ?
O6 Co3 Co2 43.47(11) . . ?
O6 Co3 O7 82.21(17) . . ?
O6 Co3 N6 176.49(19) . 3_665 ?
O7 Co3 Co2 122.36(12) . . ?
O7 Co3 N6 97.1(2) . 3_665 ?
O9 Co3 Co2 106.38(13) . . ?
O9 Co3 O00A 99.91(18) . . ?
O9 Co3 O6 89.65(18) . . ?
O9 Co3 O7 87.05(17) . . ?
O9 Co3 O13 170.38(19) . . ?
O9 Co3 N6 86.9(2) . 3_665 ?
O13 Co3 Co2 76.74(13) . . ?
O13 Co3 O00A 88.60(18) . . ?
O13 Co3 O6 86.60(18) . . ?
O13 Co3 O7 83.67(17) . . ?
O13 Co3 N6 96.7(2) . 3_665 ?
N6 Co3 Co2 138.38(16) 3_665 . ?
O19 Co4 Cl1 176.9(2) . . ?
O19 Co4 O14 92.2(2) . . ?
O19 Co4 O16 93.5(2) . . ?
O19 Co4 O18 86.2(2) . . ?
O14 Co4 Cl1 87.72(15) . . ?
O15 Co4 Cl1 92.41(16) . . ?
O15 Co4 O19 84.5(2) . . ?
O15 Co4 O14 85.87(18) . . ?
O15 Co4 O16 163.04(19) . . ?
O15 Co4 O18 110.07(19) . . ?
O16 Co4 Cl1 89.52(14) . . ?
O16 Co4 O14 77.37(17) . . ?
O18 Co4 Cl1 94.70(17) . . ?
O18 Co4 O14 163.72(19) . . ?
O18 Co4 O16 86.54(18) . . ?
O1 S1 C1 109.5(3) . . ?
O1 S1 C34 110.1(3) . . ?
O2 S1 O1 114.8(3) . . ?
O2 S1 C1 106.3(3) . . ?
O2 S1 C34 109.0(3) . . ?
C34 S1 C1 106.7(3) . . ?
O4 S2 C3 110.7(3) . . ?
O4 S2 C11 110.3(3) . . ?
O5 S2 O4 115.2(3) . . ?
O5 S2 C3 108.0(3) . . ?
O5 S2 C11 108.6(3) . . ?
C3 S2 C11 103.4(3) . . ?
O7 S3 C13 109.1(3) . . ?
O7 S3 C22 108.6(3) . . ?
O8 S3 O7 115.7(3) . . ?
O8 S3 C13 107.8(3) . . ?
O8 S3 C22 108.0(3) . . ?
C22 S3 C13 107.3(3) . . ?
O10 S4 C24 109.9(3) . . ?
O10 S4 C32 111.5(3) . . ?
O11 S4 O10 116.6(3) . . ?
O11 S4 C24 106.8(3) . . ?
O11 S4 C32 106.5(3) . . ?
C24 S4 C32 104.8(3) . . ?
Co1 O00A Co2 94.02(18) . . ?
Co1 O00A Co3 129.9(2) . . ?
Co1 O00A H00A 111.8 . . ?
Co2 O00A Co3 92.07(18) . . ?
Co2 O00A H00A 111.8 . . ?
Co3 O00A H00A 111.8 . . ?
S1 O1 Co1 119.7(3) . . ?
Co2 O3 Co1 90.08(16) . . ?
C2 O3 Co1 134.0(4) . . ?
C2 O3 Co2 134.2(4) . . ?
S2 O4 Co2 120.3(3) . . ?
Co2 O6 Co3 91.72(17) . . ?
C12 O6 Co2 133.9(4) . . ?
C12 O6 Co3 130.5(4) . . ?
S3 O7 Co3 118.8(2) . . ?
C23 O9 Co3 130.8(4) . . ?
C33 O12 Co1 135.9(4) . . ?
C41 O13 Co3 132.0(4) . . ?
Co4 O19 H19A 128.1 . . ?
Co4 O19 H19B 128.2 . . ?
H19A O19 H19B 103.6 . . ?
Co2 O14 Co4 102.34(19) . . ?
C41 O14 Co2 122.3(4) . . ?
C41 O14 Co4 121.6(4) . . ?
C44 O15 Co4 128.4(4) . . ?
Co4 O16 Co2 103.1(2) . . ?
C58 O16 Co2 122.2(4) . . ?
C58 O16 Co4 119.7(4) . . ?
C58 O17 Co1 133.8(5) . . ?
C61 O18 Co4 126.9(4) . . ?
C60 N1 C63 118.4(6) . . ?
C60 N1 C68 120.0(7) . . ?
C60 N1 C68A 115(2) . . ?
C63 N1 C68 121.4(7) . . ?
C63 N1 C68A 119(3) . . ?
C65 N2 C71 115.4(6) . . ?
C65 N2 C73 118.9(6) . . ?
C73 N2 C71 111.5(5) . . ?
Co1 N3 H3 103.0 3_766 . ?
C72 N3 Co1 124.9(5) . 3_766 ?
C72 N3 H3 103.0 . . ?
C72 N3 C74 108.7(6) . . ?
C74 N3 Co1 111.5(5) . 3_766 ?
C74 N3 H3 103.0 . . ?
C43 N4 C46 118.1(6) . . ?
C43 N4 C51 120.6(6) . . ?
C46 N4 C51 121.0(6) . . ?
C48 N5 C54 115.8(6) . . ?
C48 N5 C56 115.7(6) . . ?
C56 N5 C54 112.3(5) . . ?
Co3 N6 H6 103.8 3_665 . ?
C55 N6 Co3 121.7(4) . 3_665 ?
C55 N6 H6 103.8 . . ?
C55 N6 C57 106.6(5) . . ?
C57 N6 Co3 114.9(4) . 3_665 ?
C57 N6 H6 103.8 . . ?
C2 C1 S1 122.5(5) . . ?
C6 C1 S1 115.4(5) . . ?
C6 C1 C2 122.1(6) . . ?
O3 C2 C1 123.1(6) . . ?
O3 C2 C3 122.6(6) . . ?
C1 C2 C3 114.3(6) . . ?
C2 C3 S2 121.6(5) . . ?
C4 C3 S2 116.1(5) . . ?
C4 C3 C2 122.1(6) . . ?
C3 C4 H4 119.0 . . ?
C5 C4 C3 122.0(6) . . ?
C5 C4 H4 119.0 . . ?
C4 C5 C7 122.5(6) . . ?
C6 C5 C4 115.8(6) . . ?
C6 C5 C7 121.6(6) . . ?
C1 C6 C5 123.7(6) . . ?
C1 C6 H6A 118.2 . . ?
C5 C6 H6A 118.2 . . ?
C8 C7 C5 107.7(6) . . ?
C9 C7 C5 107.4(6) . . ?
C9 C7 C8 107.2(8) . . ?
C10 C7 C5 113.8(6) . . ?
C10 C7 C8 108.9(7) . . ?
C10 C7 C9 111.4(7) . . ?
C7 C8 H8A 109.5 . . ?
C7 C8 H8B 109.5 . . ?
C7 C8 H8C 109.5 . . ?
H8A C8 H8B 109.5 . . ?
H8A C8 H8C 109.5 . . ?
H8B C8 H8C 109.5 . . ?
C7 C9 H9A 109.5 . . ?
C7 C9 H9B 109.5 . . ?
C7 C9 H9C 109.5 . . ?
H9A C9 H9B 109.5 . . ?
H9A C9 H9C 109.5 . . ?
H9B C9 H9C 109.5 . . ?
C7 C10 H10A 109.5 . . ?
C7 C10 H10B 109.5 . . ?
C7 C10 H10C 109.5 . . ?
H10A C10 H10B 109.5 . . ?
H10A C10 H10C 109.5 . . ?
H10B C10 H10C 109.5 . . ?
C12 C11 S2 122.6(5) . . ?
C16 C11 S2 114.1(5) . . ?
C16 C11 C12 123.2(6) . . ?
O6 C12 C11 122.8(6) . . ?
O6 C12 C13 123.0(5) . . ?
C13 C12 C11 114.1(5) . . ?
C12 C13 S3 124.7(5) . . ?
C14 C13 S3 114.6(5) . . ?
C14 C13 C12 120.8(6) . . ?
C13 C14 H14 118.1 . . ?
C15 C14 C13 123.8(6) . . ?
C15 C14 H14 118.1 . . ?
C14 C15 C17 122.6(6) . . ?
C16 C15 C14 116.3(6) . . ?
C16 C15 C17 121.0(6) . . ?
C11 C16 H16 119.1 . . ?
C15 C16 C11 121.8(6) . . ?
C15 C16 H16 119.1 . . ?
C15 C17 C18 108.2(7) . . ?
C19 C17 C15 110.3(7) . . ?
C19 C17 C18 106.5(8) . . ?
C20 C17 C15 114.1(7) . . ?
C20 C17 C18 106.4(8) . . ?
C20 C17 C19 110.9(8) . . ?
C17 C18 H18A 109.5 . . ?
C17 C18 H18B 109.5 . . ?
C17 C18 H18C 109.5 . . ?
H18A C18 H18B 109.5 . . ?
H18A C18 H18C 109.5 . . ?
H18B C18 H18C 109.5 . . ?
C17 C19 H19C 109.5 . . ?
C17 C19 H19D 109.5 . . ?
C17 C19 H19E 109.5 . . ?
H19C C19 H19D 109.5 . . ?
H19C C19 H19E 109.5 . . ?
H19D C19 H19E 109.5 . . ?
C17 C20 H20A 109.5 . . ?
C17 C20 H20B 109.5 . . ?
C17 C20 H20C 109.5 . . ?
H20A C20 H20B 109.5 . . ?
H20A C20 H20C 109.5 . . ?
H20B C20 H20C 109.5 . . ?
C22 C21 H21 118.9 . . ?
C22 C21 C26 122.2(6) . . ?
C26 C21 H21 118.9 . . ?
C21 C22 S3 120.4(5) . . ?
C21 C22 C23 122.6(6) . . ?
C23 C22 S3 117.0(5) . . ?
O9 C23 C22 123.3(6) . . ?
O9 C23 C24 122.2(6) . . ?
C22 C23 C24 114.5(6) . . ?
C23 C24 S4 121.2(5) . . ?
C25 C24 S4 117.4(5) . . ?
C25 C24 C23 121.4(6) . . ?
C24 C25 H25 118.6 . . ?
C26 C25 C24 122.8(6) . . ?
C26 C25 H25 118.6 . . ?
C21 C26 C27 121.3(6) . . ?
C25 C26 C21 116.2(6) . . ?
C25 C26 C27 122.5(6) . . ?
C28 C27 C26 110.5(7) . . ?
C29 C27 C26 108.7(7) . . ?
C29 C27 C28 106.8(8) . . ?
C29 C27 C30 113.7(8) . . ?
C30 C27 C26 111.0(6) . . ?
C30 C27 C28 106.0(8) . . ?
C27 C28 H28A 109.5 . . ?
C27 C28 H28B 109.5 . . ?
C27 C28 H28C 109.5 . . ?
H28A C28 H28B 109.5 . . ?
H28A C28 H28C 109.5 . . ?
H28B C28 H28C 109.5 . . ?
C27 C29 H29A 109.5 . . ?
C27 C29 H29B 109.5 . . ?
C27 C29 H29C 109.5 . . ?
H29A C29 H29B 109.5 . . ?
H29A C29 H29C 109.5 . . ?
H29B C29 H29C 109.5 . . ?
C27 C30 H30A 109.5 . . ?
C27 C30 H30B 109.5 . . ?
C27 C30 H30C 109.5 . . ?
H30A C30 H30B 109.5 . . ?
H30A C30 H30C 109.5 . . ?
H30B C30 H30C 109.5 . . ?
C32 C31 H31 119.2 . . ?
C32 C31 C36 121.5(6) . . ?
C36 C31 H31 119.2 . . ?
C31 C32 S4 115.8(5) . . ?
C31 C32 C33 122.7(6) . . ?
C33 C32 S4 121.4(5) . . ?
O12 C33 C32 121.0(6) . . ?
O12 C33 C34 125.5(6) . . ?
C34 C33 C32 113.5(6) . . ?
C33 C34 S1 120.3(5) . . ?
C35 C34 S1 117.3(5) . . ?
C35 C34 C33 122.4(6) . . ?
C34 C35 H35 119.2 . . ?
C34 C35 C36 121.5(6) . . ?
C36 C35 H35 119.2 . . ?
C31 C36 C35 118.3(6) . . ?
C31 C36 C37 123.6(11) . . ?
C31 C36 C37A 118.9(8) . . ?
C35 C36 C37 118.1(11) . . ?
C35 C36 C37A 122.8(8) . . ?
O13 C41 O14 125.7(6) . . ?
O13 C41 C42 116.2(6) . . ?
O14 C41 C42 118.1(6) . . ?
C43 C42 C41 116.2(6) . . ?
C43 C42 C44 120.0(6) . . ?
C44 C42 C41 123.8(6) . . ?
N4 C43 C42 126.0(7) . . ?
N4 C43 H43 117.0 . . ?
C42 C43 H43 117.0 . . ?
O15 C44 C42 125.8(6) . . ?
O15 C44 C45 120.5(6) . . ?
C42 C44 C45 113.7(6) . . ?
C46 C45 C44 123.7(6) . . ?
C46 C45 C50 116.9(7) . . ?
C50 C45 C44 119.4(7) . . ?
N4 C46 C47 119.8(6) . . ?
C45 C46 N4 118.5(6) . . ?
C45 C46 C47 121.7(6) . . ?
C46 C47 H47 119.5 . . ?
C48 C47 C46 121.0(7) . . ?
C48 C47 H47 119.5 . . ?
N5 C48 C47 122.5(7) . . ?
N5 C48 C49 121.3(7) . . ?
C47 C48 C49 115.9(7) . . ?
F2 C49 C48 118.8(7) . . ?
C50 C49 F2 118.1(7) . . ?
C50 C49 C48 123.1(7) . . ?
C45 C50 H50 119.3 . . ?
C49 C50 C45 121.3(7) . . ?
C49 C50 H50 119.3 . . ?
N4 C51 H51 114.2 . . ?
N4 C51 C52 122.3(8) . . ?
C52 C51 H51 114.2 . . ?
C53 C51 N4 120.9(8) . . ?
C53 C51 H51 114.2 . . ?
C53 C51 C52 61.1(6) . . ?
C51 C52 H52A 117.9 . . ?
C51 C52 H52B 117.9 . . ?
C51 C52 C53 58.8(6) . . ?
H52A C52 H52B 115.0 . . ?
C53 C52 H52A 117.9 . . ?
C53 C52 H52B 117.9 . . ?
C51 C53 C52 60.0(6) . . ?
C51 C53 H53A 117.8 . . ?
C51 C53 H53B 117.8 . . ?
C52 C53 H53A 117.8 . . ?
C52 C53 H53B 117.8 . . ?
H53A C53 H53B 114.9 . . ?
N5 C54 H54A 109.4 . . ?
N5 C54 H54B 109.4 . . ?
N5 C54 C55 111.4(6) . . ?
H54A C54 H54B 108.0 . . ?
C55 C54 H54A 109.4 . . ?
C55 C54 H54B 109.4 . . ?
N6 C55 C54 111.3(6) . . ?
N6 C55 H55A 109.4 . . ?
N6 C55 H55B 109.4 . . ?
C54 C55 H55A 109.4 . . ?
C54 C55 H55B 109.4 . . ?
H55A C55 H55B 108.0 . . ?
N5 C56 H56A 109.7 . . ?
N5 C56 H56B 109.7 . . ?
N5 C56 C57 109.9(6) . . ?
H56A C56 H56B 108.2 . . ?
C57 C56 H56A 109.7 . . ?
C57 C56 H56B 109.7 . . ?
N6 C57 C56 109.8(6) . . ?
N6 C57 H57A 109.7 . . ?
N6 C57 H57B 109.7 . . ?
C56 C57 H57A 109.7 . . ?
C56 C57 H57B 109.7 . . ?
H57A C57 H57B 108.2 . . ?
O16 C58 C59 120.1(6) . . ?
O17 C58 O16 124.9(6) . . ?
O17 C58 C59 115.0(6) . . ?
C60 C59 C58 114.9(6) . . ?
C60 C59 C61 120.9(6) . . ?
C61 C59 C58 124.2(6) . . ?
N1 C60 H60 117.7 . . ?
C59 C60 N1 124.6(7) . . ?
C59 C60 H60 117.7 . . ?
O18 C61 C59 125.0(6) . . ?
O18 C61 C62 121.4(6) . . ?
C59 C61 C62 113.6(6) . . ?
C63 C62 C61 123.3(6) . . ?
C63 C62 C67 116.6(6) . . ?
C67 C62 C61 120.1(7) . . ?
C62 C63 N1 119.1(6) . . ?
C62 C63 C64 122.1(6) . . ?
C64 C63 N1 118.7(7) . . ?
C63 C64 H64 119.0 . . ?
C63 C64 C65 122.0(7) . . ?
C65 C64 H64 119.0 . . ?
N2 C65 C66 121.9(6) . . ?
C64 C65 N2 122.7(7) . . ?
C64 C65 C66 115.1(6) . . ?
F1 C66 C65 119.5(6) . . ?
C67 C66 F1 117.1(7) . . ?
C67 C66 C65 123.4(6) . . ?
C62 C67 H67 119.7 . . ?
C66 C67 C62 120.7(7) . . ?
C66 C67 H67 119.7 . . ?
N2 C71 H71A 109.5 . . ?
N2 C71 H71B 109.5 . . ?
N2 C71 C72 110.9(6) . . ?
H71A C71 H71B 108.0 . . ?
C72 C71 H71A 109.5 . . ?
C72 C71 H71B 109.5 . . ?
N3 C72 C71 113.0(6) . . ?
N3 C72 H72A 109.0 . . ?
N3 C72 H72B 109.0 . . ?
C71 C72 H72A 109.0 . . ?
C71 C72 H72B 109.0 . . ?
H72A C72 H72B 107.8 . . ?
N2 C73 H73A 109.5 . . ?
N2 C73 H73B 109.5 . . ?
N2 C73 C74 110.8(6) . . ?
H73A C73 H73B 108.1 . . ?
C74 C73 H73A 109.5 . . ?
C74 C73 H73B 109.5 . . ?
N3 C74 C73 109.2(6) . . ?
N3 C74 H74A 109.8 . . ?
N3 C74 H74B 109.8 . . ?
C73 C74 H74A 109.8 . . ?
C73 C74 H74B 109.8 . . ?
H74A C74 H74B 108.3 . . ?
C36 C37 C39 109.0(16) . . ?
C36 C37 C40 109.4(16) . . ?
C38 C37 C36 109.6(17) . . ?
C38 C37 C39 109.3(16) . . ?
C38 C37 C40 115.2(16) . . ?
C39 C37 C40 104.1(15) . . ?
C37 C38 H38A 109.5 . . ?
C37 C38 H38B 109.5 . . ?
C37 C38 H38C 109.5 . . ?
H38A C38 H38B 109.5 . . ?
H38A C38 H38C 109.5 . . ?
H38B C38 H38C 109.5 . . ?
C37 C39 H39A 109.5 . . ?
C37 C39 H39B 109.5 . . ?
C37 C39 H39C 109.5 . . ?
H39A C39 H39B 109.5 . . ?
H39A C39 H39C 109.5 . . ?
H39B C39 H39C 109.5 . . ?
C37 C40 H40A 109.5 . . ?
C37 C40 H40B 109.5 . . ?
C37 C40 H40C 109.5 . . ?
H40A C40 H40B 109.5 . . ?
H40A C40 H40C 109.5 . . ?
H40B C40 H40C 109.5 . . ?
N1 C68 H68 114.4 . . ?
N1 C68 C69 121.9(11) . . ?
N1 C68 C70 118.7(13) . . ?
C69 C68 H68 114.4 . . ?
C70 C68 H68 114.4 . . ?
C70 C68 C69 63.7(8) . . ?
C68 C69 H69A 118.0 . . ?
C68 C69 H69B 118.0 . . ?
C68 C69 C70 57.3(7) . . ?
H69A C69 H69B 115.2 . . ?
C70 C69 H69A 118.0 . . ?
C70 C69 H69B 118.0 . . ?
C68 C70 C69 59.1(8) . . ?
C68 C70 H70A 117.9 . . ?
C68 C70 H70B 117.9 . . ?
C69 C70 H70A 117.9 . . ?
C69 C70 H70B 117.9 . . ?
H70A C70 H70B 115.0 . . ?
C36 C37A C39A 111.4(11) . . ?
C36 C37A C40A 108.9(11) . . ?
C38A C37A C36 109.8(12) . . ?
C38A C37A C39A 109.3(13) . . ?
C38A C37A C40A 113.2(12) . . ?
C39A C37A C40A 104.1(12) . . ?
C37A C38A H38D 109.5 . . ?
C37A C38A H38E 109.5 . . ?
C37A C38A H38F 109.5 . . ?
H38D C38A H38E 109.5 . . ?
H38D C38A H38F 109.5 . . ?
H38E C38A H38F 109.5 . . ?
C37A C39A H39D 109.5 . . ?
C37A C39A H39E 109.5 . . ?
C37A C39A H39F 109.5 . . ?
H39D C39A H39E 109.5 . . ?
H39D C39A H39F 109.5 . . ?
H39E C39A H39F 109.5 . . ?
C37A C40A H40D 109.5 . . ?
C37A C40A H40E 109.5 . . ?
C37A C40A H40F 109.5 . . ?
H40D C40A H40E 109.5 . . ?
H40D C40A H40F 109.5 . . ?
H40E C40A H40F 109.5 . . ?
N1 C68A H68A 123.2 . . ?
C69A C68A N1 99(6) . . ?
C69A C68A H68A 123.2 . . ?
C70A C68A N1 108(7) . . ?
C70A C68A H68A 123.2 . . ?
C70A C68A C69A 63.8(10) . . ?
C68A C69A H64A 118.0 . . ?
C68A C69A H69C 118.0 . . ?
C68A C69A C70A 57.4(9) . . ?
H64A C69A H69C 115.2 . . ?
C70A C69A H64A 118.0 . . ?
C70A C69A H69C 118.0 . . ?
C68A C70A C69A 58.8(9) . . ?
C68A C70A H70C 117.9 . . ?
C68A C70A H70D 117.9 . . ?
C69A C70A H70C 117.9 . . ?
C69A C70A H70D 117.9 . . ?
H70C C70A H70D 115.0 . . ?
C1_3 N1_3 C2_3 121.2(8) . . ?
C1_3 N1_3 C3_3 123.3(9) . . ?
C2_3 N1_3 C3_3 115.5(8) . . ?
O1_3 C1_3 N1_3 121.1(11) . . ?
O1_3 C1_3 H1_3 119.5 . . ?
N1_3 C1_3 H1_3 119.5 . . ?
N1_3 C2_3 H2A_3 109.5 . . ?
N1_3 C2_3 H2B_3 109.5 . . ?
N1_3 C2_3 H2C_3 109.5 . . ?
H2A_3 C2_3 H2B_3 109.5 . . ?
H2A_3 C2_3 H2C_3 109.5 . . ?
H2B_3 C2_3 H2C_3 109.5 . . ?
N1_3 C3_3 H3A_3 109.5 . . ?
N1_3 C3_3 H3B_3 109.5 . . ?
N1_3 C3_3 H3C_3 109.5 . . ?
H3A_3 C3_3 H3B_3 109.5 . . ?
H3A_3 C3_3 H3C_3 109.5 . . ?
H3B_3 C3_3 H3C_3 109.5 . . ?
C1_4 N1_4 C2_4 123.4(9) . . ?
C1_4 N1_4 C3_4 119.4(9) . . ?
C2_4 N1_4 C3_4 117.2(9) . . ?
O1_4 C1_4 N1_4 122.7(11) . . ?
O1_4 C1_4 H1_4 118.6 . . ?
N1_4 C1_4 H1_4 118.6 . . ?
N1_4 C2_4 H2A_4 109.5 . . ?
N1_4 C2_4 H2B_4 109.5 . . ?
N1_4 C2_4 H2C_4 109.5 . . ?
H2A_4 C2_4 H2B_4 109.5 . . ?
H2A_4 C2_4 H2C_4 109.5 . . ?
H2B_4 C2_4 H2C_4 109.5 . . ?
N1_4 C3_4 H3A_4 109.5 . . ?
N1_4 C3_4 H3B_4 109.5 . . ?
N1_4 C3_4 H3C_4 109.5 . . ?
H3A_4 C3_4 H3B_4 109.5 . . ?
H3A_4 C3_4 H3C_4 109.5 . . ?
H3B_4 C3_4 H3C_4 109.5 . . ?
C1_5 N1_5 C2_5 122.6(8) . . ?
C1_5 N1_5 C3_5 120.7(8) . . ?
C2_5 N1_5 C3_5 116.5(8) . . ?
O1_5 C1_5 N1_5 125.0(10) . . ?
O1_5 C1_5 H1_5 117.5 . . ?
N1_5 C1_5 H1_5 117.5 . . ?
N1_5 C2_5 H2A_5 109.5 . . ?
N1_5 C2_5 H2B_5 109.5 . . ?
N1_5 C2_5 H2C_5 109.5 . . ?
H2A_5 C2_5 H2B_5 109.5 . . ?
H2A_5 C2_5 H2C_5 109.5 . . ?
H2B_5 C2_5 H2C_5 109.5 . . ?
N1_5 C3_5 H3A_5 109.5 . . ?
N1_5 C3_5 H3B_5 109.5 . . ?
N1_5 C3_5 H3C_5 109.5 . . ?
H3A_5 C3_5 H3B_5 109.5 . . ?
H3A_5 C3_5 H3C_5 109.5 . . ?
H3B_5 C3_5 H3C_5 109.5 . . ?
C1_6 N1_6 C2_6 123.2(9) . . ?
C1_6 N1_6 C3_6 120.2(10) . . ?
C2_6 N1_6 C3_6 116.5(9) . . ?
O1_6 C1_6 N1_6 123.2(13) . . ?
O1_6 C1_6 H1_6 118.4 . . ?
N1_6 C1_6 H1_6 118.4 . . ?
N1_6 C2_6 H2A_6 109.5 . . ?
N1_6 C2_6 H2B_6 109.5 . . ?
N1_6 C2_6 H2C_6 109.5 . . ?
H2A_6 C2_6 H2B_6 109.5 . . ?
H2A_6 C2_6 H2C_6 109.5 . . ?
H2B_6 C2_6 H2C_6 109.5 . . ?
N1_6 C3_6 H3A_6 109.5 . . ?
N1_6 C3_6 H3B_6 109.5 . . ?
N1_6 C3_6 H3C_6 109.5 . . ?
H3A_6 C3_6 H3B_6 109.5 . . ?
H3A_6 C3_6 H3C_6 109.5 . . ?
H3B_6 C3_6 H3C_6 109.5 . . ?

loop_
_geom_bond_atom_site_label_1
_geom_bond_atom_site_label_2
_geom_bond_distance
_geom_bond_site_symmetry_2
_geom_bond_publ_flag
Co1 O00A 2.053(4) . ?
Co1 O1 2.134(5) . ?
Co1 O3 2.170(4) . ?
Co1 O12 1.944(4) . ?
Co1 O17 2.046(5) . ?
Co1 N3 2.236(6) 3_766 ?
Co2 Co3 2.9892(15) . ?
Co2 O00A 2.060(5) . ?
Co2 O3 2.080(4) . ?
Co2 O4 2.095(5) . ?
Co2 O6 2.058(4) . ?
Co2 O14 2.117(4) . ?
Co2 O16 2.126(4) . ?
Co3 O00A 2.093(4) . ?
Co3 O6 2.108(4) . ?
Co3 O7 2.147(4) . ?
Co3 O9 2.012(4) . ?
Co3 O13 2.091(5) . ?
Co3 N6 2.170(6) 3_665 ?
Co4 Cl1 2.442(2) . ?
Co4 O19 2.083(6) . ?
Co4 O14 2.132(5) . ?
Co4 O15 2.048(5) . ?
Co4 O16 2.102(5) . ?
Co4 O18 2.085(5) . ?
S1 O1 1.464(5) . ?
S1 O2 1.422(5) . ?
S1 C1 1.765(6) . ?
S1 C34 1.751(6) . ?
S2 O4 1.461(4) . ?
S2 O5 1.446(4) . ?
S2 C3 1.751(7) . ?
S2 C11 1.782(6) . ?
S3 O7 1.476(4) . ?
S3 O8 1.437(5) . ?
S3 C13 1.758(7) . ?
S3 C22 1.752(7) . ?
S4 O10 1.453(4) . ?
S4 O11 1.446(4) . ?
S4 C24 1.761(7) . ?
S4 C32 1.780(6) . ?
F1 C66 1.360(8) . ?
F2 C49 1.366(8) . ?
O00A H00A 1.0000 . ?
O3 C2 1.316(7) . ?
O6 C12 1.314(7) . ?
O9 C23 1.292(7) . ?
O12 C33 1.265(7) . ?
O13 C41 1.262(8) . ?
O19 H19A 0.9295 . ?
O19 H19B 0.9298 . ?
O14 C41 1.270(8) . ?
O15 C44 1.262(8) . ?
O16 C58 1.268(8) . ?
O17 C58 1.254(8) . ?
O18 C61 1.257(8) . ?
N1 C60 1.359(9) . ?
N1 C63 1.401(9) . ?
N1 C68 1.438(14) . ?
N1 C68A 1.48(9) . ?
N2 C65 1.407(9) . ?
N2 C71 1.473(9) . ?
N2 C73 1.467(8) . ?
N3 H3 1.0000 . ?
N3 C72 1.461(9) . ?
N3 C74 1.480(10) . ?
N4 C43 1.328(9) . ?
N4 C46 1.404(9) . ?
N4 C51 1.453(10) . ?
N5 C48 1.401(9) . ?
N5 C54 1.482(9) . ?
N5 C56 1.473(9) . ?
N6 H6 1.0000 . ?
N6 C55 1.480(9) . ?
N6 C57 1.494(9) . ?
C1 C2 1.416(9) . ?
C1 C6 1.377(9) . ?
C2 C3 1.426(9) . ?
C3 C4 1.404(9) . ?
C4 H4 0.9500 . ?
C4 C5 1.388(10) . ?
C5 C6 1.387(9) . ?
C5 C7 1.545(9) . ?
C6 H6A 0.9500 . ?
C7 C8 1.541(11) . ?
C7 C9 1.526(12) . ?
C7 C10 1.480(11) . ?
C8 H8A 0.9800 . ?
C8 H8B 0.9800 . ?
C8 H8C 0.9800 . ?
C9 H9A 0.9800 . ?
C9 H9B 0.9800 . ?
C9 H9C 0.9800 . ?
C10 H10A 0.9800 . ?
C10 H10B 0.9800 . ?
C10 H10C 0.9800 . ?
C11 C12 1.428(9) . ?
C11 C16 1.388(8) . ?
C12 C13 1.418(9) . ?
C13 C14 1.395(8) . ?
C14 H14 0.9500 . ?
C14 C15 1.387(10) . ?
C15 C16 1.370(9) . ?
C15 C17 1.547(10) . ?
C16 H16 0.9500 . ?
C17 C18 1.569(13) . ?
C17 C19 1.517(12) . ?
C17 C20 1.511(11) . ?
C18 H18A 0.9800 . ?
C18 H18B 0.9800 . ?
C18 H18C 0.9800 . ?
C19 H19C 0.9800 . ?
C19 H19D 0.9800 . ?
C19 H19E 0.9800 . ?
C20 H20A 0.9800 . ?
C20 H20B 0.9800 . ?
C20 H20C 0.9800 . ?
C21 H21 0.9500 . ?
C21 C22 1.378(9) . ?
C21 C26 1.396(9) . ?
C22 C23 1.419(9) . ?
C23 C24 1.419(9) . ?
C24 C25 1.399(9) . ?
C25 H25 0.9500 . ?
C25 C26 1.379(9) . ?
C26 C27 1.539(9) . ?
C27 C28 1.530(12) . ?
C27 C29 1.520(13) . ?
C27 C30 1.522(11) . ?
C28 H28A 0.9800 . ?
C28 H28B 0.9800 . ?
C28 H28C 0.9800 . ?
C29 H29A 0.9800 . ?
C29 H29B 0.9800 . ?
C29 H29C 0.9800 . ?
C30 H30A 0.9800 . ?
C30 H30B 0.9800 . ?
C30 H30C 0.9800 . ?
C31 H31 0.9500 . ?
C31 C32 1.383(9) . ?
C31 C36 1.387(10) . ?
C32 C33 1.446(8) . ?
C33 C34 1.445(9) . ?
C34 C35 1.387(9) . ?
C35 H35 0.9500 . ?
C35 C36 1.392(9) . ?
C36 C37 1.56(2) . ?
C36 C37A 1.554(14) . ?
C41 C42 1.505(9) . ?
C42 C43 1.366(10) . ?
C42 C44 1.422(9) . ?
C43 H43 0.9500 . ?
C44 C45 1.453(10) . ?
C45 C46 1.386(10) . ?
C45 C50 1.423(10) . ?
C46 C47 1.411(10) . ?
C47 H47 0.9500 . ?
C47 C48 1.405(10) . ?
C48 C49 1.418(11) . ?
C49 C50 1.348(10) . ?
C50 H50 0.9500 . ?
C51 H51 1.0000 . ?
C51 C52 1.467(12) . ?
C51 C53 1.449(13) . ?
C52 H52A 0.9900 . ?
C52 H52B 0.9900 . ?
C52 C53 1.483(13) . ?
C53 H53A 0.9900 . ?
C53 H53B 0.9900 . ?
C54 H54A 0.9900 . ?
C54 H54B 0.9900 . ?
C54 C55 1.501(10) . ?
C55 H55A 0.9900 . ?
C55 H55B 0.9900 . ?
C56 H56A 0.9900 . ?
C56 H56B 0.9900 . ?
C56 C57 1.495(10) . ?
C57 H57A 0.9900 . ?
C57 H57B 0.9900 . ?
C58 C59 1.480(9) . ?
C59 C60 1.358(10) . ?
C59 C61 1.431(9) . ?
C60 H60 0.9500 . ?
C61 C62 1.460(9) . ?
C62 C63 1.385(10) . ?
C62 C67 1.426(10) . ?
C63 C64 1.393(10) . ?
C64 H64 0.9500 . ?
C64 C65 1.396(10) . ?
C65 C66 1.420(10) . ?
C66 C67 1.359(10) . ?
C67 H67 0.9500 . ?
C71 H71A 0.9900 . ?
C71 H71B 0.9900 . ?
C71 C72 1.507(10) . ?
C72 H72A 0.9900 . ?
C72 H72B 0.9900 . ?
C73 H73A 0.9900 . ?
C73 H73B 0.9900 . ?
C73 C74 1.521(10) . ?
C74 H74A 0.9900 . ?
C74 H74B 0.9900 . ?
C37 C38 1.46(2) . ?
C37 C39 1.558(19) . ?
C37 C40 1.59(2) . ?
C38 H38A 0.9800 . ?
C38 H38B 0.9800 . ?
C38 H38C 0.9800 . ?
C39 H39A 0.9800 . ?
C39 H39B 0.9800 . ?
C39 H39C 0.9800 . ?
C40 H40A 0.9800 . ?
C40 H40B 0.9800 . ?
C40 H40C 0.9800 . ?
C68 H68 1.0000 . ?
C68 C69 1.473(14) . ?
C68 C70 1.444(16) . ?
C69 H69A 0.9900 . ?
C69 H69B 0.9900 . ?
C69 C70 1.539(16) . ?
C70 H70A 0.9900 . ?
C70 H70B 0.9900 . ?
C37A C38A 1.46(2) . ?
C37A C39A 1.556(18) . ?
C37A C40A 1.593(19) . ?
C38A H38D 0.9800 . ?
C38A H38E 0.9800 . ?
C38A H38F 0.9800 . ?
C39A H39D 0.9800 . ?
C39A H39E 0.9800 . ?
C39A H39F 0.9800 . ?
C40A H40D 0.9800 . ?
C40A H40E 0.9800 . ?
C40A H40F 0.9800 . ?
C68A H68A 1.0000 . ?
C68A C69A 1.470(17) . ?
C68A C70A 1.448(19) . ?
C69A H64A 0.9900 . ?
C69A H69C 0.9900 . ?
C69A C70A 1.541(19) . ?
C70A H70C 0.9900 . ?
C70A H70D 0.9900 . ?
O1_3 C1_3 1.250(10) . ?
N1_3 C1_3 1.296(9) . ?
N1_3 C2_3 1.432(8) . ?
N1_3 C3_3 1.435(9) . ?
C1_3 H1_3 0.9500 . ?
C2_3 H2A_3 0.9800 . ?
C2_3 H2B_3 0.9800 . ?
C2_3 H2C_3 0.9800 . ?
C3_3 H3A_3 0.9800 . ?
C3_3 H3B_3 0.9800 . ?
C3_3 H3C_3 0.9800 . ?
O1_4 C1_4 1.235(9) . ?
N1_4 C1_4 1.298(9) . ?
N1_4 C2_4 1.429(9) . ?
N1_4 C3_4 1.440(9) . ?
C1_4 H1_4 0.9500 . ?
C2_4 H2A_4 0.9800 . ?
C2_4 H2B_4 0.9800 . ?
C2_4 H2C_4 0.9800 . ?
C3_4 H3A_4 0.9800 . ?
C3_4 H3B_4 0.9800 . ?
C3_4 H3C_4 0.9800 . ?
O1_5 C1_5 1.231(9) . ?
N1_5 C1_5 1.287(9) . ?
N1_5 C2_5 1.431(8) . ?
N1_5 C3_5 1.439(9) . ?
C1_5 H1_5 0.9500 . ?
C2_5 H2A_5 0.9800 . ?
C2_5 H2B_5 0.9800 . ?
C2_5 H2C_5 0.9800 . ?
C3_5 H3A_5 0.9800 . ?
C3_5 H3B_5 0.9800 . ?
C3_5 H3C_5 0.9800 . ?
O1_6 C1_6 1.229(10) . ?
N1_6 C1_6 1.282(10) . ?
N1_6 C2_6 1.432(9) . ?
N1_6 C3_6 1.438(9) . ?
C1_6 H1_6 0.9500 . ?
C2_6 H2A_6 0.9800 . ?
C2_6 H2B_6 0.9800 . ?
C2_6 H2C_6 0.9800 . ?
C3_6 H3A_6 0.9800 . ?
C3_6 H3B_6 0.9800 . ?
C3_6 H3C_6 0.9800 . ?

loop_
_geom_torsion_atom_site_label_1
_geom_torsion_atom_site_label_2
_geom_torsion_atom_site_label_3
_geom_torsion_atom_site_label_4
_geom_torsion
_geom_torsion_site_symmetry_1
_geom_torsion_site_symmetry_2
_geom_torsion_site_symmetry_3
_geom_torsion_site_symmetry_4
_geom_torsion_publ_flag
Co1 O3 C2 C1 6.7(9) . . . . ?
Co1 O3 C2 C3 -173.4(4) . . . . ?
Co1 O12 C33 C32 -177.1(4) . . . . ?
Co1 O12 C33 C34 3.8(10) . . . . ?
Co1 O17 C58 O16 -8.4(11) . . . . ?
Co1 O17 C58 C59 171.4(4) . . . . ?
Co1 N3 C72 C71 76.9(8) 3_766 . . . ?
Co1 N3 C74 C73 -81.6(6) 3_766 . . . ?
Co2 O3 C2 C1 166.8(4) . . . . ?
Co2 O3 C2 C3 -13.3(9) . . . . ?
Co2 O6 C12 C11 -11.2(9) . . . . ?
Co2 O6 C12 C13 171.2(4) . . . . ?
Co2 O14 C41 O13 1.4(10) . . . . ?
Co2 O14 C41 C42 -176.8(4) . . . . ?
Co2 O16 C58 O17 -3.0(9) . . . . ?
Co2 O16 C58 C59 177.2(4) . . . . ?
Co3 O6 C12 C11 -162.3(4) . . . . ?
Co3 O6 C12 C13 20.1(9) . . . . ?
Co3 O9 C23 C22 45.0(9) . . . . ?
Co3 O9 C23 C24 -136.8(5) . . . . ?
Co3 O13 C41 O14 4.4(11) . . . . ?
Co3 O13 C41 C42 -177.4(4) . . . . ?
Co3 N6 C55 C54 -73.8(7) 3_665 . . . ?
Co3 N6 C57 C56 74.1(6) 3_665 . . . ?
Co4 O14 C41 O13 -131.9(6) . . . . ?
Co4 O14 C41 C42 49.8(8) . . . . ?
Co4 O15 C44 C42 1.1(11) . . . . ?
Co4 O15 C44 C45 179.5(5) . . . . ?
Co4 O16 C58 O17 128.8(6) . . . . ?
Co4 O16 C58 C59 -51.0(8) . . . . ?
Co4 O18 C61 C59 3.3(10) . . . . ?
Co4 O18 C61 C62 -174.6(5) . . . . ?
S1 C1 C2 O3 -0.6(9) . . . . ?
S1 C1 C2 C3 179.5(5) . . . . ?
S1 C1 C6 C5 179.4(6) . . . . ?
S1 C34 C35 C36 178.9(6) . . . . ?
S2 C3 C4 C5 -176.4(5) . . . . ?
S2 C11 C12 O6 3.9(9) . . . . ?
S2 C11 C12 C13 -178.2(5) . . . . ?
S2 C11 C16 C15 176.1(5) . . . . ?
S3 C13 C14 C15 177.9(5) . . . . ?
S3 C22 C23 O9 -6.3(8) . . . . ?
S3 C22 C23 C24 175.4(4) . . . . ?
S4 C24 C25 C26 176.4(5) . . . . ?
S4 C32 C33 O12 2.8(8) . . . . ?
S4 C32 C33 C34 -178.0(4) . . . . ?
F1 C66 C67 C62 176.2(7) . . . . ?
F2 C49 C50 C45 -176.0(7) . . . . ?
O1 S1 C1 C2 -34.6(6) . . . . ?
O1 S1 C1 C6 147.4(5) . . . . ?
O1 S1 C34 C33 26.0(6) . . . . ?
O1 S1 C34 C35 -152.7(5) . . . . ?
O2 S1 O1 Co1 -177.3(3) . . . . ?
O2 S1 C1 C2 -159.2(5) . . . . ?
O2 S1 C1 C6 22.8(6) . . . . ?
O2 S1 C34 C33 152.8(5) . . . . ?
O2 S1 C34 C35 -25.9(6) . . . . ?
O3 C2 C3 S2 -2.6(9) . . . . ?
O3 C2 C3 C4 -177.1(6) . . . . ?
O4 S2 C3 C2 38.7(6) . . . . ?
O4 S2 C3 C4 -146.5(5) . . . . ?
O4 S2 C11 C12 -27.4(6) . . . . ?
O4 S2 C11 C16 156.8(5) . . . . ?
O5 S2 O4 Co2 179.0(3) . . . . ?
O5 S2 C3 C2 165.6(5) . . . . ?
O5 S2 C3 C4 -19.6(6) . . . . ?
O5 S2 C11 C12 -154.5(5) . . . . ?
O5 S2 C11 C16 29.7(6) . . . . ?
O6 C12 C13 S3 1.7(9) . . . . ?
O6 C12 C13 C14 -178.8(6) . . . . ?
O7 S3 C13 C12 18.1(6) . . . . ?
O7 S3 C13 C14 -161.3(5) . . . . ?
O7 S3 C22 C21 136.3(5) . . . . ?
O7 S3 C22 C23 -45.6(6) . . . . ?
O8 S3 O7 Co3 -177.9(3) . . . . ?
O8 S3 C13 C12 144.5(5) . . . . ?
O8 S3 C13 C14 -35.0(6) . . . . ?
O8 S3 C22 C21 10.0(6) . . . . ?
O8 S3 C22 C23 -171.9(5) . . . . ?
O9 C23 C24 S4 9.0(9) . . . . ?
O9 C23 C24 C25 -171.9(6) . . . . ?
O10 S4 C24 C23 43.0(6) . . . . ?
O10 S4 C24 C25 -136.2(5) . . . . ?
O10 S4 C32 C31 157.2(5) . . . . ?
O10 S4 C32 C33 -25.8(6) . . . . ?
O11 S4 C24 C23 170.3(5) . . . . ?
O11 S4 C24 C25 -8.8(6) . . . . ?
O11 S4 C32 C31 28.9(6) . . . . ?
O11 S4 C32 C33 -154.1(5) . . . . ?
O12 C33 C34 S1 1.0(9) . . . . ?
O12 C33 C34 C35 179.6(6) . . . . ?
O13 C41 C42 C43 -24.1(9) . . . . ?
O13 C41 C42 C44 157.0(7) . . . . ?
O14 C41 C42 C43 154.3(7) . . . . ?
O14 C41 C42 C44 -24.6(10) . . . . ?
O15 C44 C45 C46 -179.2(7) . . . . ?
O15 C44 C45 C50 0.8(11) . . . . ?
O16 C58 C59 C60 -155.7(7) . . . . ?
O16 C58 C59 C61 25.6(10) . . . . ?
O17 C58 C59 C60 24.5(9) . . . . ?
O17 C58 C59 C61 -154.2(7) . . . . ?
O18 C61 C62 C63 179.0(7) . . . . ?
O18 C61 C62 C67 -1.2(11) . . . . ?
N1 C63 C64 C65 -177.9(7) . . . . ?
N1 C68 C69 C70 108.9(16) . . . . ?
N1 C68 C70 C69 -113.6(12) . . . . ?
N1 C68A C69A C70A 105(7) . . . . ?
N1 C68A C70A C69A -92(6) . . . . ?
N2 C65 C66 F1 -1.5(11) . . . . ?
N2 C65 C66 C67 178.7(7) . . . . ?
N2 C71 C72 N3 54.3(9) . . . . ?
N2 C73 C74 N3 -60.0(8) . . . . ?
N4 C46 C47 C48 178.1(7) . . . . ?
N4 C51 C52 C53 -110.2(10) . . . . ?
N4 C51 C53 C52 112.4(9) . . . . ?
N5 C48 C49 F2 0.4(12) . . . . ?
N5 C48 C49 C50 -178.1(8) . . . . ?
N5 C54 C55 N6 -55.2(8) . . . . ?
N5 C56 C57 N6 61.3(8) . . . . ?
C1 S1 O1 Co1 63.1(4) . . . . ?
C1 S1 C34 C33 -92.7(5) . . . . ?
C1 S1 C34 C35 88.6(6) . . . . ?
C1 C2 C3 S2 177.3(5) . . . . ?
C1 C2 C3 C4 2.8(9) . . . . ?
C2 C1 C6 C5 1.4(11) . . . . ?
C2 C3 C4 C5 -1.6(10) . . . . ?
C3 S2 O4 Co2 -58.1(4) . . . . ?
C3 S2 C11 C12 91.0(5) . . . . ?
C3 S2 C11 C16 -84.8(5) . . . . ?
C3 C4 C5 C6 0.1(10) . . . . ?
C3 C4 C5 C7 178.9(6) . . . . ?
C4 C5 C6 C1 0.0(10) . . . . ?
C4 C5 C7 C8 123.9(8) . . . . ?
C4 C5 C7 C9 -120.9(8) . . . . ?
C4 C5 C7 C10 3.0(11) . . . . ?
C6 C1 C2 O3 177.2(6) . . . . ?
C6 C1 C2 C3 -2.7(9) . . . . ?
C6 C5 C7 C8 -57.4(9) . . . . ?
C6 C5 C7 C9 57.8(10) . . . . ?
C6 C5 C7 C10 -178.3(8) . . . . ?
C7 C5 C6 C1 -178.8(6) . . . . ?
C11 S2 O4 Co2 55.7(4) . . . . ?
C11 S2 C3 C2 -79.5(6) . . . . ?
C11 S2 C3 C4 95.4(5) . . . . ?
C11 C12 C13 S3 -176.1(5) . . . . ?
C11 C12 C13 C14 3.4(9) . . . . ?
C12 C11 C16 C15 0.3(10) . . . . ?
C12 C13 C14 C15 -1.6(10) . . . . ?
C13 S3 O7 Co3 -56.3(4) . . . . ?
C13 S3 C22 C21 -105.9(6) . . . . ?
C13 S3 C22 C23 72.2(6) . . . . ?
C13 C14 C15 C16 -1.1(10) . . . . ?
C13 C14 C15 C17 176.8(7) . . . . ?
C14 C15 C16 C11 1.7(10) . . . . ?
C14 C15 C17 C18 -120.7(8) . . . . ?
C14 C15 C17 C19 123.2(8) . . . . ?
C14 C15 C17 C20 -2.4(12) . . . . ?
C16 C11 C12 O6 179.4(6) . . . . ?
C16 C11 C12 C13 -2.8(9) . . . . ?
C16 C15 C17 C18 57.1(10) . . . . ?
C16 C15 C17 C19 -59.0(10) . . . . ?
C16 C15 C17 C20 175.4(8) . . . . ?
C17 C15 C16 C11 -176.2(6) . . . . ?
C21 C22 C23 O9 171.8(6) . . . . ?
C21 C22 C23 C24 -6.5(9) . . . . ?
C21 C26 C27 C28 -49.6(10) . . . . ?
C21 C26 C27 C29 67.2(10) . . . . ?
C21 C26 C27 C30 -166.9(8) . . . . ?
C22 S3 O7 Co3 60.4(3) . . . . ?
C22 S3 C13 C12 -99.4(6) . . . . ?
C22 S3 C13 C14 81.2(5) . . . . ?
C22 C21 C26 C25 1.3(10) . . . . ?
C22 C21 C26 C27 -178.2(7) . . . . ?
C22 C23 C24 S4 -172.7(5) . . . . ?
C22 C23 C24 C25 6.4(9) . . . . ?
C23 C24 C25 C26 -2.7(10) . . . . ?
C24 S4 C32 C31 -84.0(5) . . . . ?
C24 S4 C32 C33 93.0(5) . . . . ?
C24 C25 C26 C21 -1.3(10) . . . . ?
C24 C25 C26 C27 178.1(6) . . . . ?
C25 C26 C27 C28 131.0(8) . . . . ?
C25 C26 C27 C29 -112.2(9) . . . . ?
C25 C26 C27 C30 13.6(11) . . . . ?
C26 C21 C22 S3 -179.1(5) . . . . ?
C26 C21 C22 C23 2.9(11) . . . . ?
C31 C32 C33 O12 179.6(6) . . . . ?
C31 C32 C33 C34 -1.2(9) . . . . ?
C31 C36 C37 C38 5(2) . . . . ?
C31 C36 C37 C39 -114.5(17) . . . . ?
C31 C36 C37 C40 132.4(14) . . . . ?
C31 C36 C37A C38A -73.0(14) . . . . ?
C31 C36 C37A C39A 165.8(12) . . . . ?
C31 C36 C37A C40A 51.6(14) . . . . ?
C32 S4 C24 C23 -76.9(6) . . . . ?
C32 S4 C24 C25 103.9(5) . . . . ?
C32 C31 C36 C35 -0.4(11) . . . . ?
C32 C31 C36 C37 176.2(12) . . . . ?
C32 C31 C36 C37A 176.4(9) . . . . ?
C32 C33 C34 S1 -178.1(4) . . . . ?
C32 C33 C34 C35 0.4(9) . . . . ?
C33 C34 C35 C36 0.3(11) . . . . ?
C34 S1 O1 Co1 -53.9(4) . . . . ?
C34 S1 C1 C2 84.5(6) . . . . ?
C34 S1 C1 C6 -93.5(5) . . . . ?
C34 C35 C36 C31 -0.3(11) . . . . ?
C34 C35 C36 C37 -177.1(12) . . . . ?
C34 C35 C36 C37A -177.0(10) . . . . ?
C35 C36 C37 C38 -178.2(15) . . . . ?
C35 C36 C37 C39 62.2(18) . . . . ?
C35 C36 C37 C40 -51.0(19) . . . . ?
C35 C36 C37A C38A 103.7(13) . . . . ?
C35 C36 C37A C39A -17.6(18) . . . . ?
C35 C36 C37A C40A -131.8(10) . . . . ?
C36 C31 C32 S4 178.2(6) . . . . ?
C36 C31 C32 C33 1.3(10) . . . . ?
C41 C42 C43 N4 -175.7(7) . . . . ?
C41 C42 C44 O15 -3.6(12) . . . . ?
C41 C42 C44 C45 177.9(6) . . . . ?
C42 C44 C45 C46 -0.6(10) . . . . ?
C42 C44 C45 C50 179.4(7) . . . . ?
C43 N4 C46 C45 1.9(10) . . . . ?
C43 N4 C46 C47 -174.9(7) . . . . ?
C43 N4 C51 C52 -37.8(12) . . . . ?
C43 N4 C51 C53 -111.1(9) . . . . ?
C43 C42 C44 O15 177.6(7) . . . . ?
C43 C42 C44 C45 -0.9(10) . . . . ?
C44 C42 C43 N4 3.2(12) . . . . ?
C44 C45 C46 N4 0.2(11) . . . . ?
C44 C45 C46 C47 176.8(7) . . . . ?
C44 C45 C50 C49 -178.7(8) . . . . ?
C45 C46 C47 C48 1.4(11) . . . . ?
C46 N4 C43 C42 -3.6(11) . . . . ?
C46 N4 C51 C52 148.1(8) . . . . ?
C46 N4 C51 C53 74.8(10) . . . . ?
C46 C45 C50 C49 1.2(12) . . . . ?
C46 C47 C48 N5 176.1(7) . . . . ?
C46 C47 C48 C49 2.2(11) . . . . ?
C47 C48 C49 F2 174.3(7) . . . . ?
C47 C48 C49 C50 -4.1(12) . . . . ?
C48 N5 C54 C55 -172.9(6) . . . . ?
C48 N5 C56 C57 169.8(6) . . . . ?
C48 C49 C50 C45 2.5(13) . . . . ?
C50 C45 C46 N4 -179.8(7) . . . . ?
C50 C45 C46 C47 -3.1(11) . . . . ?
C51 N4 C43 C42 -178.0(8) . . . . ?
C51 N4 C46 C45 176.1(7) . . . . ?
C51 N4 C46 C47 -0.6(11) . . . . ?
C54 N5 C48 C47 0.3(10) . . . . ?
C54 N5 C48 C49 173.9(7) . . . . ?
C54 N5 C56 C57 -54.2(8) . . . . ?
C55 N6 C57 C56 -63.9(7) . . . . ?
C56 N5 C48 C47 134.8(7) . . . . ?
C56 N5 C48 C49 -51.6(10) . . . . ?
C56 N5 C54 C55 51.1(8) . . . . ?
C57 N6 C55 C54 60.8(7) . . . . ?
C58 C59 C60 N1 179.5(7) . . . . ?
C58 C59 C61 O18 1.4(11) . . . . ?
C58 C59 C61 C62 179.5(6) . . . . ?
C59 C61 C62 C63 0.9(10) . . . . ?
C59 C61 C62 C67 -179.3(7) . . . . ?
C60 N1 C63 C62 0.8(11) . . . . ?
C60 N1 C63 C64 176.0(7) . . . . ?
C60 N1 C68 C69 33.5(16) . . . . ?
C60 N1 C68 C70 108.7(11) . . . . ?
C60 N1 C68A C69A 168(3) . . . . ?
C60 N1 C68A C70A -127(3) . . . . ?
C60 C59 C61 O18 -177.3(7) . . . . ?
C60 C59 C61 C62 0.8(10) . . . . ?
C61 C59 C60 N1 -1.7(12) . . . . ?
C61 C62 C63 N1 -1.7(11) . . . . ?
C61 C62 C63 C64 -176.8(7) . . . . ?
C61 C62 C67 C66 -179.9(7) . . . . ?
C62 C63 C64 C65 -2.8(12) . . . . ?
C63 N1 C60 C59 0.9(12) . . . . ?
C63 N1 C68 C69 -151.9(10) . . . . ?
C63 N1 C68 C70 -76.7(13) . . . . ?
C63 N1 C68A C69A 19(5) . . . . ?
C63 N1 C68A C70A 84(5) . . . . ?
C63 C62 C67 C66 -0.1(12) . . . . ?
C63 C64 C65 N2 -175.2(7) . . . . ?
C63 C64 C65 C66 -1.2(11) . . . . ?
C64 C65 C66 F1 -175.6(7) . . . . ?
C64 C65 C66 C67 4.6(11) . . . . ?
C65 N2 C71 C72 168.2(6) . . . . ?
C65 N2 C73 C74 -166.0(6) . . . . ?
C65 C66 C67 C62 -4.0(13) . . . . ?
C67 C62 C63 N1 178.5(7) . . . . ?
C67 C62 C63 C64 3.5(11) . . . . ?
C71 N2 C65 C64 -2.2(10) . . . . ?
C71 N2 C65 C66 -175.9(7) . . . . ?
C71 N2 C73 C74 56.0(8) . . . . ?
C72 N3 C74 C73 59.9(8) . . . . ?
C73 N2 C65 C64 -138.7(7) . . . . ?
C73 N2 C65 C66 47.6(10) . . . . ?
C73 N2 C71 C72 -52.2(8) . . . . ?
C74 N3 C72 C71 -58.2(8) . . . . ?
C68 N1 C60 C59 175.7(9) . . . . ?
C68 N1 C63 C62 -173.9(9) . . . . ?
C68 N1 C63 C64 1.4(12) . . . . ?
C68A N1 C60 C59 -148(4) . . . . ?
C68A N1 C63 C62 148(3) . . . . ?
C68A N1 C63 C64 -37(3) . . . . ?
C2_3 N1_3 C1_3 O1_3 5(2) . . . . ?
C3_3 N1_3 C1_3 O1_3 -175.2(13) . . . . ?
C2_4 N1_4 C1_4 O1_4 -1.0(18) . . . . ?
C3_4 N1_4 C1_4 O1_4 179.6(11) . . . . ?
C2_5 N1_5 C1_5 O1_5 -1(2) . . . . ?
C3_5 N1_5 C1_5 O1_5 174.7(15) . . . . ?
C2_6 N1_6 C1_6 O1_6 -2(3) . . . . ?
C3_6 N1_6 C1_6 O1_6 173.5(18) . . . . ?

loop_
_smtbx_masks_void_nr
_smtbx_masks_void_average_x
_smtbx_masks_void_average_y
_smtbx_masks_void_average_z
_smtbx_masks_void_volume
_smtbx_masks_void_count_electrons
_smtbx_masks_void_content
1 -0.308 0.000 0.308 979.7 161.9 '4 DMF'
2 0.045 0.145 0.526 12.2 0.0 ?
3 -0.842 0.500 0.842 979.7 161.9 '4 DMF'
4 -0.045 0.855 0.474 12.2 0.0 ?
5 0.455 0.645 -0.026 12.2 0.0 ?
6 0.545 0.355 0.026 12.2 0.0 ?
